data_1568582
loop_
_publ_author_name
'Viana, Maria S.'
'Gomes, Clara S. B.'
'Rosa, Vitor'

_publ_section_title
;
 Heteroleptic Copper Complexes as Catalysts for the CuAAC Reaction:
 Counter-Ion Influence in Catalyst Efficiency
;
_journal_issue 2
_journal_name_full Catalysts
_journal_page_first 386
_journal_paper_doi 10.3390/catal13020386
_journal_volume 13
_journal_year 2023
_chemical_formula_moiety 'C62 H50 Cu N2 P2, C F3 O3 S'
_chemical_formula_sum 'C63 H50 Cu F3 N2 O3 P2 S'
_chemical_formula_weight 1097.59
_space_group_crystal_system triclinic
_space_group_IT_number 2
_space_group_name_Hall '-P 1'
_space_group_name_H-M_alt 'P -1'
_atom_sites_solution_hydrogens geom
_audit_creation_method SHELXL-2018/3
_cell_angle_alpha 90.355(3)
_cell_angle_beta 93.137(3)
_cell_angle_gamma 98.235(3)
_cell_formula_units_Z 4
_cell_length_a 15.2564(10)
_cell_length_b 16.0253(11)
_cell_length_c 23.0757(15)
_cell_measurement_reflns_used 9774
_cell_measurement_temperature 296(2)
_cell_measurement_theta_max 25.25
_cell_measurement_theta_min 2.51
_cell_volume 5574.6(6)
_computing_cell_refinement 'Bruker SAINT'
_computing_data_collection 'Bruker APEX3'
_computing_data_reduction 'Bruker SAINT'
_computing_molecular_graphics ORTEP
_computing_publication_material 'WinGX and enCIFer'
_computing_structure_refinement 'SHELXL-2018/3 (Sheldrick, 2018)'
_computing_structure_solution 'SHELXT 2014/5 (Sheldrick, 2014)'
_diffrn_ambient_temperature 296(2)
_diffrn_measured_fraction_theta_full 0.998
_diffrn_measured_fraction_theta_max 0.998
_diffrn_measurement_device_type 'Bruker D8 Venture Photon 100 CMOS'
_diffrn_measurement_method '\f and \w scans'
_diffrn_radiation_probe x-ray
_diffrn_radiation_type MoK\a
_diffrn_radiation_wavelength 0.71073
_diffrn_reflns_av_R_equivalents 0.1505
_diffrn_reflns_av_unetI/netI 0.0718
_diffrn_reflns_Laue_measured_fraction_full 0.998
_diffrn_reflns_Laue_measured_fraction_max 0.998
_diffrn_reflns_limit_h_max 18
_diffrn_reflns_limit_h_min -18
_diffrn_reflns_limit_k_max 19
_diffrn_reflns_limit_k_min -19
_diffrn_reflns_limit_l_max 27
_diffrn_reflns_limit_l_min -27
_diffrn_reflns_number 189596
_diffrn_reflns_point_group_measured_fraction_full 0.998
_diffrn_reflns_point_group_measured_fraction_max 0.998
_diffrn_reflns_theta_full 25.242
_diffrn_reflns_theta_max 25.350
_diffrn_reflns_theta_min 2.569
_exptl_absorpt_coefficient_mu 0.544
_exptl_absorpt_correction_T_max 0.7453
_exptl_absorpt_correction_T_min 0.6199
_exptl_absorpt_correction_type multi-scan
_exptl_absorpt_process_details
;
 SADABS 2016/2: Krause, L., Herbst-Irmer, R., Sheldrick G.M. & Stalke D.,
 J. Appl. Cryst. 48 (2015) 3-10
;
_exptl_crystal_colour red
_exptl_crystal_density_diffrn 1.308
_exptl_crystal_description prism
_exptl_crystal_F_000 2272
_exptl_crystal_size_max 0.300
_exptl_crystal_size_mid 0.200
_exptl_crystal_size_min 0.200
_refine_diff_density_max 0.954
_refine_diff_density_min -0.698
_refine_diff_density_rms 0.085
_refine_ls_extinction_method none
_refine_ls_goodness_of_fit_ref 1.047
_refine_ls_hydrogen_treatment constr
_refine_ls_matrix_type full
_refine_ls_number_parameters 1267
_refine_ls_number_reflns 20386
_refine_ls_number_restraints 0
_refine_ls_restrained_S_all 1.047
_refine_ls_R_factor_all 0.1369
_refine_ls_R_factor_gt 0.0788
_refine_ls_shift/su_max 0.020
_refine_ls_shift/su_mean 0.000
_refine_ls_structure_factor_coef Fsqd
_refine_ls_weighting_details 'w=1/[\s^2^(Fo^2^)+(0.1312P)^2^+4.7059P] where P=(Fo^2^+2Fc^2^)/3'
_refine_ls_weighting_scheme calc
_refine_ls_wR_factor_gt 0.2088
_refine_ls_wR_factor_ref 0.2374
_reflns_Friedel_coverage 0.000
_reflns_number_gt 12657
_reflns_number_total 20386
_reflns_threshold_expression 'I > 2\s(I)'
_cod_data_source_file Ligand-L3_and_complexes_1-BF4_1-OTf_1-NO3_2-NO3_and_3-NO3.cif
_cod_data_source_block 1-OTf
_cod_database_code 1568582
_shelx_shelxl_version_number 2018/3
_shelx_space_group_comment
;
The symmetry employed for this shelxl refinement is uniquely defined
by the following loop, which should always be used as a source of
symmetry information in preference to the above space-group names.
They are only intended as comments.
;
_shelx_estimated_absorpt_t_min 0.854
_shelx_estimated_absorpt_t_max 0.899

loop_
_space_group_symop_operation_xyz
'x, y, z'
'-x, -y, -z'

loop_
_atom_site_label
_atom_site_type_symbol
_atom_site_fract_x
_atom_site_fract_y
_atom_site_fract_z
_atom_site_U_iso_or_equiv
_atom_site_adp_type
_atom_site_occupancy
_atom_site_site_symmetry_order
_atom_site_calc_flag
_atom_site_refinement_flags_posn
_atom_site_refinement_flags_adp
_atom_site_refinement_flags_occupancy
_atom_site_disorder_assembly
_atom_site_disorder_group
C1 C 0.6463(3) 0.5904(3) 0.8642(2) 0.0372(11) Uani 1 1 d . . . . .
C2 C 0.6090(4) 0.5120(3) 0.8317(2) 0.0476(13) Uani 1 1 d . . . . .
C3 C 0.6399(4) 0.4579(4) 0.7947(3) 0.0662(17) Uani 1 1 d . . . . .
H3 H 0.699029 0.466184 0.785342 0.079 Uiso 1 1 calc R U . . .
C4 C 0.5801(6) 0.3887(5) 0.7708(3) 0.088(2) Uani 1 1 d . . . . .
H4 H 0.601301 0.352097 0.745329 0.105 Uiso 1 1 calc R U . . .
C5 C 0.4940(5) 0.3735(4) 0.7833(3) 0.078(2) Uani 1 1 d . . . . .
H5 H 0.457865 0.326570 0.767018 0.093 Uiso 1 1 calc R U . . .
C6 C 0.4580(4) 0.4277(4) 0.8208(3) 0.0630(16) Uani 1 1 d . . . . .
C7 C 0.3698(4) 0.4238(4) 0.8364(3) 0.0692(19) Uani 1 1 d . . . . .
H7 H 0.328032 0.379049 0.822689 0.083 Uiso 1 1 calc R U . . .
C8 C 0.3442(4) 0.4833(4) 0.8708(3) 0.0702(19) Uani 1 1 d . . . . .
H8 H 0.284870 0.478401 0.879528 0.084 Uiso 1 1 calc R U . . .
C9 C 0.4039(4) 0.5528(4) 0.8941(2) 0.0585(15) Uani 1 1 d . . . . .
H9 H 0.384594 0.593477 0.917193 0.070 Uiso 1 1 calc R U . . .
C10 C 0.4911(3) 0.5577(3) 0.8812(2) 0.0440(12) Uani 1 1 d . . . . .
C11 C 0.5735(3) 0.6169(3) 0.8971(2) 0.0373(11) Uani 1 1 d . . . . .
C12 C 0.5179(4) 0.4974(3) 0.8448(2) 0.0478(13) Uani 1 1 d . . . . .
C13 C 0.7975(3) 0.6152(3) 0.8420(2) 0.0425(12) Uani 1 1 d . . . . .
C14 C 0.8471(4) 0.6740(4) 0.8082(2) 0.0541(14) Uani 1 1 d . . . . .
H14 H 0.827718 0.725169 0.799694 0.065 Uiso 1 1 calc R U . . .
C15 C 0.9250(4) 0.6556(5) 0.7877(3) 0.0709(19) Uani 1 1 d . . . . .
H15 H 0.957262 0.694852 0.764684 0.085 Uiso 1 1 calc R U . . .
C16 C 0.9567(4) 0.5826(5) 0.7997(3) 0.076(2) Uani 1 1 d . . . . .
C17 C 0.9067(4) 0.5233(4) 0.8329(3) 0.0706(19) Uani 1 1 d . . . . .
H17 H 0.926982 0.472393 0.841176 0.085 Uiso 1 1 calc R U . . .
C18 C 0.8277(4) 0.5390(4) 0.8538(3) 0.0539(14) Uani 1 1 d . . . . .
H18 H 0.794647 0.498736 0.875756 0.065 Uiso 1 1 calc R U . . .
C19 C 1.0461(5) 0.5624(7) 0.7799(4) 0.117(3) Uani 1 1 d . . . . .
H19A H 1.055170 0.507470 0.793144 0.175 Uiso 1 1 calc R U . . .
H19B H 1.045825 0.563482 0.738318 0.175 Uiso 1 1 calc R U . . .
H19C H 1.093116 0.603726 0.795974 0.175 Uiso 1 1 calc R U . . .
C20 C 0.5240(3) 0.7076(3) 0.9654(2) 0.0409(12) Uani 1 1 d . . . . .
C21 C 0.4618(4) 0.7497(4) 0.9383(3) 0.0567(15) Uani 1 1 d . . . . .
H21 H 0.460659 0.756355 0.898317 0.068 Uiso 1 1 calc R U . . .
C22 C 0.4005(4) 0.7825(4) 0.9705(3) 0.0663(18) Uani 1 1 d . . . . .
H22 H 0.359160 0.812035 0.951860 0.080 Uiso 1 1 calc R U . . .
C23 C 0.3999(4) 0.7720(4) 1.0297(4) 0.074(2) Uani 1 1 d . . . . .
C24 C 0.4611(5) 0.7284(5) 1.0564(3) 0.0734(19) Uani 1 1 d . . . . .
H24 H 0.460063 0.719629 1.096141 0.088 Uiso 1 1 calc R U . . .
C25 C 0.5255(4) 0.6966(4) 1.0247(2) 0.0551(14) Uani 1 1 d . . . . .
H25 H 0.568247 0.668780 1.043305 0.066 Uiso 1 1 calc R U . . .
C26 C 0.3306(5) 0.8066(6) 1.0662(4) 0.117(3) Uani 1 1 d . . . . .
H26A H 0.292699 0.835475 1.041343 0.175 Uiso 1 1 calc R U . . .
H26B H 0.295662 0.760643 1.084507 0.175 Uiso 1 1 calc R U . . .
H26C H 0.360550 0.845062 1.095322 0.175 Uiso 1 1 calc R U . . .
C27 C 0.6434(3) 0.8950(3) 0.8642(2) 0.0431(12) Uani 1 1 d . . . . .
C28 C 0.6185(4) 0.8377(4) 0.8199(2) 0.0512(13) Uani 1 1 d . . . . .
H28 H 0.642637 0.787643 0.819102 0.061 Uiso 1 1 calc R U . . .
C29 C 0.5577(5) 0.8541(5) 0.7765(3) 0.0711(18) Uani 1 1 d . . . . .
H29 H 0.542165 0.815335 0.746161 0.085 Uiso 1 1 calc R U . . .
C30 C 0.5201(5) 0.9261(5) 0.7774(3) 0.085(2) Uani 1 1 d . . . . .
H30 H 0.479030 0.936771 0.748095 0.102 Uiso 1 1 calc R U . . .
C31 C 0.5434(6) 0.9820(5) 0.8218(3) 0.097(3) Uani 1 1 d . . . . .
H31 H 0.517559 1.031113 0.823142 0.116 Uiso 1 1 calc R U . . .
C32 C 0.6042(5) 0.9673(4) 0.8645(3) 0.077(2) Uani 1 1 d . . . . .
H32 H 0.619509 1.006752 0.894354 0.092 Uiso 1 1 calc R U . . .
C33 C 0.7072(3) 0.9286(3) 0.9830(2) 0.0420(12) Uani 1 1 d . . . . .
C34 C 0.6217(4) 0.9248(4) 1.0008(3) 0.0620(16) Uani 1 1 d . . . . .
H34 H 0.574504 0.896935 0.977722 0.074 Uiso 1 1 calc R U . . .
C35 C 0.6058(5) 0.9622(4) 1.0529(3) 0.0724(18) Uani 1 1 d . . . . .
H35 H 0.547966 0.960261 1.064209 0.087 Uiso 1 1 calc R U . . .
C36 C 0.6755(5) 1.0019(4) 1.0878(3) 0.0711(19) Uani 1 1 d . . . . .
H36 H 0.664851 1.027828 1.122350 0.085 Uiso 1 1 calc R U . . .
C37 C 0.7610(5) 1.0033(4) 1.0713(2) 0.0636(17) Uani 1 1 d . . . . .
H37 H 0.808230 1.028400 1.095596 0.076 Uiso 1 1 calc R U . . .
C38 C 0.7772(4) 0.9687(3) 1.0201(2) 0.0550(15) Uani 1 1 d . . . . .
H38 H 0.835355 0.971321 1.009214 0.066 Uiso 1 1 calc R U . . .
C39 C 0.8301(4) 0.9314(3) 0.8925(2) 0.0438(12) Uani 1 1 d . . . . .
C40 C 0.8357(5) 1.0152(4) 0.8757(3) 0.0640(17) Uani 1 1 d . . . . .
H40 H 0.786258 1.042699 0.877436 0.077 Uiso 1 1 calc R U . . .
C41 C 0.9125(6) 1.0576(4) 0.8566(3) 0.076(2) Uani 1 1 d . . . . .
H41 H 0.914696 1.113572 0.845566 0.092 Uiso 1 1 calc R U . . .
C42 C 0.9862(6) 1.0186(5) 0.8536(3) 0.084(2) Uani 1 1 d . . . . .
H42 H 1.038915 1.048790 0.842041 0.101 Uiso 1 1 calc R U . . .
C43 C 0.9826(5) 0.9336(5) 0.8678(3) 0.085(2) Uani 1 1 d . . . . .
H43 H 1.031653 0.905809 0.864456 0.102 Uiso 1 1 calc R U . . .
C44 C 0.9043(4) 0.8922(4) 0.8868(3) 0.0628(16) Uani 1 1 d . . . . .
H44 H 0.901163 0.835556 0.896292 0.075 Uiso 1 1 calc R U . . .
C45 C 0.8124(3) 0.7251(3) 1.0819(2) 0.0456(13) Uani 1 1 d . . . . .
C46 C 0.7513(4) 0.7762(4) 1.0955(3) 0.0599(16) Uani 1 1 d . . . . .
H46 H 0.713175 0.793490 1.066630 0.072 Uiso 1 1 calc R U . . .
C47 C 0.7469(6) 0.8025(4) 1.1538(3) 0.083(2) Uani 1 1 d . . . . .
H47 H 0.705662 0.836969 1.163571 0.100 Uiso 1 1 calc R U . . .
C48 C 0.8040(6) 0.7766(5) 1.1961(3) 0.089(3) Uani 1 1 d . . . . .
H48 H 0.801941 0.794540 1.234334 0.107 Uiso 1 1 calc R U . . .
C49 C 0.8614(6) 0.7267(6) 1.1827(3) 0.098(3) Uani 1 1 d . . . . .
H49 H 0.899441 0.709546 1.211600 0.117 Uiso 1 1 calc R U . . .
C50 C 0.8659(5) 0.6991(5) 1.1254(3) 0.082(2) Uani 1 1 d . . . . .
H50 H 0.905907 0.662658 1.116842 0.099 Uiso 1 1 calc R U . . .
C51 C 0.9351(3) 0.7325(3) 0.9919(2) 0.0424(12) Uani 1 1 d . . . . .
C52 C 0.9861(4) 0.7979(5) 1.0229(3) 0.075(2) Uani 1 1 d . . . . .
H52 H 0.963824 0.821240 1.055012 0.091 Uiso 1 1 calc R U . . .
C53 C 1.0703(5) 0.8287(5) 1.0061(3) 0.092(3) Uani 1 1 d . . . . .
H53 H 1.104934 0.871265 1.028051 0.111 Uiso 1 1 calc R U . . .
C54 C 1.1032(4) 0.7977(4) 0.9581(3) 0.0739(19) Uani 1 1 d . . . . .
H54 H 1.159494 0.819725 0.947027 0.089 Uiso 1 1 calc R U . . .
C55 C 1.0541(4) 0.7351(4) 0.9267(3) 0.0565(15) Uani 1 1 d . . . . .
H55 H 1.076222 0.714135 0.893678 0.068 Uiso 1 1 calc R U . . .
C56 C 0.9714(3) 0.7023(3) 0.9434(2) 0.0484(13) Uani 1 1 d . . . . .
H56 H 0.938619 0.658454 0.921524 0.058 Uiso 1 1 calc R U . . .
C57 C 0.8168(3) 0.5798(3) 1.0089(2) 0.0422(12) Uani 1 1 d . . . . .
C58 C 0.8889(4) 0.5414(4) 1.0245(4) 0.086(2) Uani 1 1 d . . . . .
H58 H 0.943177 0.574049 1.034329 0.103 Uiso 1 1 calc R U . . .
C59 C 0.8820(6) 0.4560(5) 1.0259(5) 0.123(4) Uani 1 1 d . . . . .
H59 H 0.930763 0.430470 1.037998 0.148 Uiso 1 1 calc R U . . .
C60 C 0.8023(6) 0.4069(4) 1.0094(4) 0.106(3) Uani 1 1 d . . . . .
H60 H 0.798145 0.348469 1.009323 0.127 Uiso 1 1 calc R U . . .
C61 C 0.7299(5) 0.4438(4) 0.9931(3) 0.0701(19) Uani 1 1 d . . . . .
H61 H 0.676332 0.410865 0.981845 0.084 Uiso 1 1 calc R U . . .
C62 C 0.7369(4) 0.5304(3) 0.9935(2) 0.0488(13) Uani 1 1 d . . . . .
H62 H 0.687327 0.556015 0.983239 0.059 Uiso 1 1 calc R U . . .
C63 C 0.8663(3) 0.6911(3) 0.5191(2) 0.0380(11) Uani 1 1 d . . . . .
C64 C 0.9439(3) 0.6464(3) 0.5267(2) 0.0472(13) Uani 1 1 d . . . . .
C65 C 1.0233(4) 0.6499(4) 0.5004(3) 0.0619(16) Uani 1 1 d . . . . .
H65 H 1.036806 0.686594 0.470012 0.074 Uiso 1 1 calc R U . . .
C66 C 1.0838(4) 0.5959(5) 0.5210(4) 0.084(2) Uani 1 1 d . . . . .
H66 H 1.138296 0.599034 0.504304 0.101 Uiso 1 1 calc R U . . .
C67 C 1.0659(5) 0.5407(5) 0.5635(4) 0.083(2) Uani 1 1 d . . . . .
H67 H 1.106892 0.505254 0.574460 0.099 Uiso 1 1 calc R U . . .
C68 C 0.9847(4) 0.5353(4) 0.5925(3) 0.0681(18) Uani 1 1 d . . . . .
C69 C 0.9553(6) 0.4808(4) 0.6371(3) 0.083(2) Uani 1 1 d . . . . .
H69 H 0.991415 0.442376 0.651042 0.100 Uiso 1 1 calc R U . . .
C70 C 0.8762(6) 0.4824(4) 0.6605(3) 0.083(2) Uani 1 1 d . . . . .
H70 H 0.858991 0.445119 0.689883 0.100 Uiso 1 1 calc R U . . .
C71 C 0.8193(5) 0.5396(4) 0.6411(3) 0.0636(16) Uani 1 1 d . . . . .
H71 H 0.765518 0.541148 0.657857 0.076 Uiso 1 1 calc R U . . .
C72 C 0.8447(4) 0.5928(3) 0.5972(2) 0.0471(13) Uani 1 1 d . . . . .
C73 C 0.8014(3) 0.6569(3) 0.5635(2) 0.0403(11) Uani 1 1 d . . . . .
C74 C 0.9262(4) 0.5900(3) 0.5725(2) 0.0505(13) Uani 1 1 d . . . . .
C75 C 0.8959(3) 0.7863(3) 0.4418(2) 0.0415(12) Uani 1 1 d . . . . .
C76 C 0.9190(4) 0.8738(3) 0.4403(2) 0.0517(14) Uani 1 1 d . . . . .
H76 H 0.907720 0.907631 0.471057 0.062 Uiso 1 1 calc R U . . .
C77 C 0.9588(4) 0.9089(4) 0.3923(3) 0.0646(17) Uani 1 1 d . . . . .
H77 H 0.974875 0.967106 0.391497 0.078 Uiso 1 1 calc R U . . .
C78 C 0.9756(4) 0.8615(4) 0.3458(3) 0.0599(16) Uani 1 1 d . . . . .
C79 C 0.9532(4) 0.7755(4) 0.3481(2) 0.0607(16) Uani 1 1 d . . . . .
H79 H 0.964650 0.742135 0.317115 0.073 Uiso 1 1 calc R U . . .
C80 C 0.9141(4) 0.7378(3) 0.3955(2) 0.0495(13) Uani 1 1 d . . . . .
H80 H 0.899941 0.679477 0.396364 0.059 Uiso 1 1 calc R U . . .
C81 C 1.0166(5) 0.9031(5) 0.2930(3) 0.093(2) Uani 1 1 d . . . . .
H81A H 1.023656 0.860580 0.264745 0.140 Uiso 1 1 calc R U . . .
H81B H 0.978707 0.940648 0.276446 0.140 Uiso 1 1 calc R U . . .
H81C H 1.073580 0.934282 0.304213 0.140 Uiso 1 1 calc R U . . .
C82 C 0.6648(3) 0.6616(3) 0.6052(2) 0.0380(11) Uani 1 1 d . . . . .
C83 C 0.5784(4) 0.6304(4) 0.5871(2) 0.0557(15) Uani 1 1 d . . . . .
H83 H 0.563725 0.619544 0.547824 0.067 Uiso 1 1 calc R U . . .
C84 C 0.5142(4) 0.6153(4) 0.6266(3) 0.0645(17) Uani 1 1 d . . . . .
H84 H 0.456596 0.593529 0.613797 0.077 Uiso 1 1 calc R U . . .
C85 C 0.5337(4) 0.6322(4) 0.6858(3) 0.0587(15) Uani 1 1 d . . . . .
C86 C 0.6209(4) 0.6630(4) 0.7030(2) 0.0572(15) Uani 1 1 d . . . . .
H86 H 0.636122 0.674202 0.742100 0.069 Uiso 1 1 calc R U . . .
C87 C 0.6855(4) 0.6776(3) 0.6634(2) 0.0459(12) Uani 1 1 d . . . . .
H87 H 0.743468 0.698311 0.676047 0.055 Uiso 1 1 calc R U . . .
C88 C 0.4609(5) 0.6194(5) 0.7277(3) 0.089(2) Uani 1 1 d . . . . .
H88A H 0.405883 0.597676 0.707086 0.134 Uiso 1 1 calc R U . . .
H88B H 0.474858 0.580093 0.756760 0.134 Uiso 1 1 calc R U . . .
H88C H 0.455508 0.672341 0.745836 0.134 Uiso 1 1 calc R U . . .
C89 C 0.6353(3) 0.8048(3) 0.3592(2) 0.0426(12) Uani 1 1 d . . . . .
C90 C 0.5602(4) 0.8106(4) 0.3241(2) 0.0597(15) Uani 1 1 d . . . . .
H90 H 0.507176 0.776674 0.331081 0.072 Uiso 1 1 calc R U . . .
C91 C 0.5634(5) 0.8665(5) 0.2788(3) 0.082(2) Uani 1 1 d . . . . .
H91 H 0.512598 0.869900 0.255254 0.099 Uiso 1 1 calc R U . . .
C92 C 0.6414(6) 0.9174(5) 0.2683(3) 0.076(2) Uani 1 1 d . . . . .
H92 H 0.643209 0.954454 0.237414 0.091 Uiso 1 1 calc R U . . .
C93 C 0.7151(5) 0.9136(4) 0.3026(3) 0.0680(17) Uani 1 1 d . . . . .
H93 H 0.767275 0.948953 0.295833 0.082 Uiso 1 1 calc R U . . .
C94 C 0.7130(4) 0.8566(4) 0.3483(2) 0.0553(14) Uani 1 1 d . . . . .
H94 H 0.764204 0.853442 0.371518 0.066 Uiso 1 1 calc R U . . .
C95 C 0.5191(4) 0.7000(4) 0.4304(2) 0.0517(14) Uani 1 1 d . . . . .
C96 C 0.4721(4) 0.6288(5) 0.4045(4) 0.095(3) Uani 1 1 d . . . . .
H96 H 0.501219 0.593789 0.382418 0.114 Uiso 1 1 calc R U . . .
C97 C 0.3817(7) 0.6086(8) 0.4109(6) 0.160(5) Uani 1 1 d . . . . .
H97 H 0.350500 0.560104 0.393305 0.192 Uiso 1 1 calc R U . . .
C98 C 0.3385(7) 0.6601(10) 0.4432(6) 0.157(5) Uani 1 1 d . . . . .
H98 H 0.277611 0.647508 0.446676 0.188 Uiso 1 1 calc R U . . .
C99 C 0.3868(6) 0.7330(8) 0.4715(5) 0.123(4) Uani 1 1 d . . . . .
H99 H 0.358875 0.768122 0.494329 0.147 Uiso 1 1 calc R U . . .
C100 C 0.4762(5) 0.7495(5) 0.4637(3) 0.079(2) Uani 1 1 d . . . . .
H100 H 0.508828 0.796711 0.482102 0.094 Uiso 1 1 calc R U . . .
C101 C 0.6756(3) 0.6421(3) 0.3895(2) 0.0469(13) Uani 1 1 d . . . . .
C102 C 0.7021(4) 0.6377(4) 0.3340(3) 0.0647(17) Uani 1 1 d . . . . .
H102 H 0.697980 0.682745 0.309271 0.078 Uiso 1 1 calc R U . . .
C103 C 0.7353(5) 0.5666(5) 0.3138(3) 0.087(2) Uani 1 1 d . . . . .
H103 H 0.753879 0.564821 0.276184 0.104 Uiso 1 1 calc R U . . .
C104 C 0.7403(5) 0.5004(5) 0.3494(4) 0.087(2) Uani 1 1 d . . . . .
H104 H 0.761834 0.452919 0.335820 0.104 Uiso 1 1 calc R U . . .
C105 C 0.7141(4) 0.5025(4) 0.4050(4) 0.0729(19) Uani 1 1 d . . . . .
H105 H 0.717658 0.456459 0.428915 0.087 Uiso 1 1 calc R U . . .
C106 C 0.6820(4) 0.5734(4) 0.4261(3) 0.0575(15) Uani 1 1 d . . . . .
H106 H 0.665012 0.575166 0.464179 0.069 Uiso 1 1 calc R U . . .
C107 C 0.7640(4) 0.9975(3) 0.5255(2) 0.0497(13) Uani 1 1 d . . . . .
C108 C 0.8041(5) 1.0651(4) 0.5598(3) 0.079(2) Uani 1 1 d . . . . .
H108 H 0.807977 1.060280 0.599941 0.094 Uiso 1 1 calc R U . . .
C109 C 0.8383(6) 1.1395(5) 0.5345(4) 0.112(3) Uani 1 1 d . . . . .
H109 H 0.866301 1.184276 0.557616 0.134 Uiso 1 1 calc R U . . .
C110 C 0.8312(5) 1.1480(5) 0.4756(4) 0.101(3) Uani 1 1 d . . . . .
H110 H 0.854233 1.198541 0.458897 0.121 Uiso 1 1 calc R U . . .
C111 C 0.7909(5) 1.0831(5) 0.4414(3) 0.082(2) Uani 1 1 d . . . . .
H111 H 0.785809 1.089283 0.401318 0.098 Uiso 1 1 calc R U . . .
C112 C 0.7574(4) 1.0079(4) 0.4661(3) 0.0641(16) Uani 1 1 d . . . . .
H112 H 0.730058 0.963531 0.442403 0.077 Uiso 1 1 calc R U . . .
C113 C 0.6091(4) 0.9173(4) 0.5795(2) 0.0489(13) Uani 1 1 d . . . . .
C114 C 0.5788(5) 0.9941(5) 0.5753(4) 0.089(2) Uani 1 1 d . . . . .
H114 H 0.614350 1.040633 0.561134 0.107 Uiso 1 1 calc R U . . .
C115 C 0.4953(7) 1.0008(7) 0.5925(4) 0.120(4) Uani 1 1 d . . . . .
H115 H 0.474127 1.052110 0.587870 0.144 Uiso 1 1 calc R U . . .
C116 C 0.4432(6) 0.9370(7) 0.6155(3) 0.099(3) Uani 1 1 d . . . . .
H116 H 0.388135 0.944852 0.628337 0.119 Uiso 1 1 calc R U . . .
C117 C 0.4715(4) 0.8601(5) 0.6200(3) 0.077(2) Uani 1 1 d . . . . .
H117 H 0.434933 0.814459 0.634538 0.092 Uiso 1 1 calc R U . . .
C118 C 0.5549(4) 0.8505(4) 0.6028(3) 0.0660(17) Uani 1 1 d . . . . .
H118 H 0.574850 0.798553 0.606899 0.079 Uiso 1 1 calc R U . . .
C119 C 0.7848(4) 0.8911(3) 0.6233(2) 0.0453(12) Uani 1 1 d . . . . .
C120 C 0.7584(4) 0.9068(4) 0.6778(2) 0.0597(16) Uani 1 1 d . . . . .
H120 H 0.703306 0.923619 0.682431 0.072 Uiso 1 1 calc R U . . .
C121 C 0.8153(6) 0.8972(5) 0.7262(3) 0.078(2) Uani 1 1 d . . . . .
H121 H 0.798532 0.909070 0.763147 0.093 Uiso 1 1 calc R U . . .
C122 C 0.8948(6) 0.8706(5) 0.7196(3) 0.082(2) Uani 1 1 d . . . . .
H122 H 0.931098 0.862645 0.752224 0.098 Uiso 1 1 calc R U . . .
C123 C 0.9220(5) 0.8554(4) 0.6660(3) 0.0710(18) Uani 1 1 d . . . . .
H123 H 0.977123 0.838369 0.661896 0.085 Uiso 1 1 calc R U . . .
C124 C 0.8673(4) 0.8654(4) 0.6179(3) 0.0577(15) Uani 1 1 d . . . . .
H124 H 0.885812 0.854764 0.581128 0.069 Uiso 1 1 calc R U . . .
C125 C 0.737395 0.233397 0.208400 0.91(5) Uani 1 1 d . . . . .
C126 C 0.742865 0.206729 0.741863 0.91(5) Uani 1 1 d . . . . .
N1 N 0.7215(3) 0.6381(2) 0.86808(16) 0.0380(9) Uani 1 1 d . . . . .
N2 N 0.5926(3) 0.6784(2) 0.93382(17) 0.0381(9) Uani 1 1 d . . . . .
N3 N 0.8453(3) 0.7511(2) 0.48791(16) 0.0376(9) Uani 1 1 d . . . . .
N4 N 0.7270(3) 0.6833(2) 0.56270(17) 0.0392(9) Uani 1 1 d . . . . .
O1 O 0.893292 0.203021 0.238291 0.356(11) Uani 1 1 d . . . . .
O2 O 0.785413 0.083703 0.210769 0.316(9) Uani 1 1 d . . . . .
O3 O 0.781706 0.142643 0.296467 0.63(3) Uani 1 1 d . . . . .
O4 O 0.808187 0.226295 0.820953 0.87(5) Uani 1 1 d . . . . .
O5 O 0.903234 0.280813 0.755188 0.344(11) Uani 1 1 d . . . . .
O6 O 0.778646 0.343987 0.755980 0.239(6) Uani 1 1 d . . . . .
F1 F 0.663905 0.202900 0.196100 0.388(5) Uani 1 1 d . . . . .
F2 F 0.771399 0.243300 0.158705 0.388(5) Uani 1 1 d . . . . .
F3 F 0.741500 0.288000 0.231800 0.388(5) Uani 1 1 d . . . . .
F4 F 0.768723 0.125628 0.723549 0.388(5) Uani 1 1 d . . . . .
F5 F 0.777166 0.226647 0.678533 0.388(5) Uani 1 1 d . . . . .
F6 F 0.671133 0.194390 0.735232 0.388(5) Uani 1 1 d . . . . .
S1 S 0.812187 0.154243 0.243153 0.1490(12) Uani 1 1 d . . . . .
S2 S 0.822440 0.278069 0.765378 0.195(2) Uani 1 1 d . . . . .
Cu1 Cu 0.72563(4) 0.73319(3) 0.93536(3) 0.03722(17) Uani 1 1 d . . . . .
Cu2 Cu 0.71764(4) 0.78071(4) 0.50156(2) 0.03776(18) Uani 1 1 d . . . . .
P1 P 0.72917(9) 0.87197(8) 0.91747(6) 0.0394(3) Uani 1 1 d . . . . .
P2 P 0.82055(8) 0.69420(8) 1.00598(5) 0.0374(3) Uani 1 1 d . . . . .
P3 P 0.63614(9) 0.73415(8) 0.42040(6) 0.0401(3) Uani 1 1 d . . . . .
P4 P 0.71682(9) 0.89800(8) 0.55609(6) 0.0406(3) Uani 1 1 d . . . . .

loop_
_atom_site_aniso_label
_atom_site_aniso_U_11
_atom_site_aniso_U_22
_atom_site_aniso_U_33
_atom_site_aniso_U_23
_atom_site_aniso_U_13
_atom_site_aniso_U_12
C1 0.040(3) 0.035(3) 0.035(3) -0.003(2) -0.004(2) 0.003(2)
C2 0.053(3) 0.040(3) 0.049(3) -0.012(2) -0.005(2) 0.006(2)
C3 0.063(4) 0.064(4) 0.071(4) -0.027(3) -0.010(3) 0.014(3)
C4 0.101(6) 0.069(5) 0.093(5) -0.049(4) -0.018(5) 0.020(4)
C5 0.082(5) 0.056(4) 0.089(5) -0.032(4) -0.017(4) -0.001(4)
C6 0.063(4) 0.050(3) 0.069(4) -0.002(3) -0.015(3) -0.008(3)
C7 0.068(4) 0.062(4) 0.067(4) 0.005(3) -0.011(3) -0.022(3)
C8 0.051(4) 0.082(5) 0.069(4) -0.005(4) 0.007(3) -0.023(3)
C9 0.053(3) 0.063(4) 0.054(3) -0.007(3) 0.010(3) -0.012(3)
C10 0.044(3) 0.044(3) 0.041(3) -0.004(2) 0.000(2) -0.003(2)
C11 0.035(3) 0.036(3) 0.041(3) 0.001(2) 0.002(2) 0.001(2)
C12 0.052(3) 0.044(3) 0.044(3) -0.001(2) -0.007(2) -0.003(2)
C13 0.041(3) 0.048(3) 0.037(3) -0.017(2) 0.001(2) 0.003(2)
C14 0.046(3) 0.061(4) 0.054(3) -0.003(3) 0.009(3) 0.003(3)
C15 0.055(4) 0.090(5) 0.067(4) -0.003(4) 0.023(3) -0.002(4)
C16 0.053(4) 0.097(6) 0.078(5) -0.031(4) 0.016(3) 0.007(4)
C17 0.055(4) 0.068(4) 0.091(5) -0.029(4) -0.007(4) 0.023(3)
C18 0.047(3) 0.045(3) 0.070(4) -0.010(3) 0.004(3) 0.009(3)
C19 0.056(4) 0.168(9) 0.131(7) -0.053(7) 0.032(5) 0.026(5)
C20 0.038(3) 0.035(3) 0.050(3) -0.005(2) 0.008(2) 0.003(2)
C21 0.044(3) 0.060(4) 0.068(4) 0.001(3) 0.005(3) 0.012(3)
C22 0.043(3) 0.055(4) 0.105(6) -0.007(4) 0.010(3) 0.017(3)
C23 0.048(4) 0.064(4) 0.109(6) -0.032(4) 0.026(4) 0.003(3)
C24 0.078(5) 0.082(5) 0.060(4) -0.018(3) 0.024(4) 0.004(4)
C25 0.055(3) 0.057(3) 0.055(3) -0.007(3) 0.010(3) 0.011(3)
C26 0.084(6) 0.113(7) 0.156(8) -0.060(6) 0.052(6) 0.009(5)
C27 0.047(3) 0.040(3) 0.044(3) -0.006(2) -0.003(2) 0.012(2)
C28 0.053(3) 0.057(3) 0.045(3) -0.007(3) -0.004(3) 0.015(3)
C29 0.081(5) 0.088(5) 0.048(3) -0.012(3) -0.016(3) 0.034(4)
C30 0.094(5) 0.105(6) 0.062(4) -0.003(4) -0.031(4) 0.051(5)
C31 0.135(7) 0.091(5) 0.077(5) -0.007(4) -0.037(5) 0.076(5)
C32 0.110(6) 0.058(4) 0.066(4) -0.018(3) -0.033(4) 0.038(4)
C33 0.054(3) 0.031(3) 0.040(3) -0.001(2) -0.003(2) 0.005(2)
C34 0.058(4) 0.057(4) 0.072(4) -0.024(3) 0.001(3) 0.011(3)
C35 0.069(4) 0.073(4) 0.077(5) -0.017(4) 0.015(4) 0.013(4)
C36 0.106(6) 0.054(4) 0.051(4) -0.016(3) 0.010(4) 0.003(4)
C37 0.087(5) 0.055(4) 0.042(3) -0.010(3) -0.006(3) -0.008(3)
C38 0.060(4) 0.048(3) 0.051(3) 0.002(3) -0.003(3) -0.010(3)
C39 0.053(3) 0.038(3) 0.038(3) 0.001(2) -0.006(2) 0.001(2)
C40 0.091(5) 0.045(3) 0.056(4) 0.002(3) 0.018(3) 0.003(3)
C41 0.112(6) 0.048(4) 0.064(4) 0.008(3) 0.014(4) -0.009(4)
C42 0.086(5) 0.094(6) 0.059(4) 0.020(4) 0.004(4) -0.031(5)
C43 0.059(4) 0.116(6) 0.078(5) 0.036(4) -0.008(3) 0.003(4)
C44 0.055(4) 0.068(4) 0.062(4) 0.021(3) 0.000(3) -0.003(3)
C45 0.048(3) 0.048(3) 0.038(3) -0.003(2) 0.002(2) -0.002(3)
C46 0.079(4) 0.052(3) 0.051(3) 0.001(3) 0.012(3) 0.014(3)
C47 0.124(7) 0.061(4) 0.069(5) -0.007(4) 0.036(5) 0.017(4)
C48 0.123(7) 0.089(6) 0.050(4) -0.016(4) 0.023(5) -0.008(5)
C49 0.109(7) 0.145(8) 0.037(4) -0.001(4) -0.012(4) 0.017(6)
C50 0.078(5) 0.121(6) 0.054(4) -0.003(4) -0.010(3) 0.037(4)
C51 0.041(3) 0.040(3) 0.044(3) 0.003(2) -0.003(2) 0.000(2)
C52 0.064(4) 0.084(5) 0.070(4) -0.024(4) 0.013(3) -0.022(4)
C53 0.074(5) 0.098(6) 0.090(5) -0.022(5) 0.008(4) -0.044(4)
C54 0.049(4) 0.074(4) 0.091(5) 0.003(4) 0.016(3) -0.020(3)
C55 0.043(3) 0.061(4) 0.066(4) 0.010(3) 0.011(3) 0.005(3)
C56 0.045(3) 0.045(3) 0.053(3) -0.001(3) -0.006(2) 0.005(2)
C57 0.040(3) 0.035(3) 0.054(3) 0.005(2) 0.012(2) 0.007(2)
C58 0.048(4) 0.055(4) 0.158(7) 0.042(4) 0.015(4) 0.017(3)
C59 0.075(5) 0.053(4) 0.253(12) 0.048(6) 0.046(7) 0.034(4)
C60 0.104(6) 0.033(3) 0.190(9) 0.026(5) 0.058(6) 0.020(4)
C61 0.082(5) 0.037(3) 0.090(5) 0.001(3) 0.033(4) -0.006(3)
C62 0.050(3) 0.039(3) 0.058(3) 0.003(2) 0.011(3) 0.006(2)
C63 0.036(3) 0.037(3) 0.040(3) -0.001(2) -0.003(2) 0.007(2)
C64 0.040(3) 0.043(3) 0.058(3) -0.006(3) -0.006(2) 0.006(2)
C65 0.040(3) 0.058(4) 0.087(5) 0.006(3) -0.002(3) 0.008(3)
C66 0.042(4) 0.079(5) 0.133(7) -0.016(5) -0.008(4) 0.020(3)
C67 0.065(5) 0.072(5) 0.115(6) -0.004(5) -0.018(4) 0.032(4)
C68 0.068(4) 0.056(4) 0.080(5) 0.000(3) -0.024(4) 0.018(3)
C69 0.109(6) 0.064(4) 0.081(5) 0.011(4) -0.029(5) 0.039(4)
C70 0.116(7) 0.065(4) 0.072(5) 0.021(4) -0.011(4) 0.032(4)
C71 0.083(4) 0.051(3) 0.056(4) 0.012(3) -0.006(3) 0.011(3)
C72 0.055(3) 0.036(3) 0.048(3) 0.002(2) -0.010(3) 0.007(2)
C73 0.047(3) 0.032(3) 0.042(3) 0.000(2) -0.003(2) 0.006(2)
C74 0.055(3) 0.041(3) 0.055(3) -0.002(3) -0.012(3) 0.013(3)
C75 0.031(3) 0.047(3) 0.046(3) 0.001(2) 0.005(2) 0.004(2)
C76 0.051(3) 0.048(3) 0.056(3) 0.000(3) 0.013(3) 0.003(3)
C77 0.063(4) 0.056(4) 0.074(4) 0.014(3) 0.018(3) -0.001(3)
C78 0.047(3) 0.079(4) 0.053(3) 0.011(3) 0.013(3) 0.002(3)
C79 0.063(4) 0.076(4) 0.045(3) 0.002(3) 0.012(3) 0.012(3)
C80 0.049(3) 0.046(3) 0.054(3) -0.002(3) 0.008(3) 0.005(2)
C81 0.094(6) 0.111(6) 0.076(5) 0.029(4) 0.035(4) 0.009(5)
C82 0.043(3) 0.034(3) 0.036(3) 0.003(2) 0.005(2) 0.002(2)
C83 0.055(3) 0.064(4) 0.043(3) -0.002(3) 0.000(3) -0.006(3)
C84 0.047(3) 0.076(4) 0.064(4) 0.006(3) 0.002(3) -0.015(3)
C85 0.063(4) 0.058(4) 0.054(4) 0.013(3) 0.016(3) -0.001(3)
C86 0.073(4) 0.060(4) 0.038(3) 0.005(3) 0.002(3) 0.006(3)
C87 0.047(3) 0.047(3) 0.041(3) 0.002(2) -0.003(2) -0.002(2)
C88 0.089(5) 0.111(6) 0.068(4) 0.022(4) 0.035(4) 0.001(5)
C89 0.052(3) 0.040(3) 0.038(3) -0.006(2) -0.005(2) 0.017(2)
C90 0.058(4) 0.066(4) 0.054(3) 0.005(3) -0.013(3) 0.013(3)
C91 0.090(5) 0.093(5) 0.068(4) 0.018(4) -0.017(4) 0.032(5)
C92 0.104(6) 0.075(5) 0.058(4) 0.022(3) 0.011(4) 0.043(4)
C93 0.081(5) 0.063(4) 0.061(4) 0.010(3) 0.020(4) 0.009(3)
C94 0.057(4) 0.063(4) 0.048(3) -0.001(3) 0.001(3) 0.015(3)
C95 0.043(3) 0.062(4) 0.049(3) 0.005(3) -0.007(3) 0.008(3)
C96 0.047(4) 0.077(5) 0.155(8) -0.022(5) -0.006(4) -0.005(4)
C97 0.071(7) 0.138(10) 0.254(16) -0.045(10) 0.010(8) -0.044(7)
C98 0.057(6) 0.211(15) 0.197(13) 0.028(11) 0.020(7) -0.006(8)
C99 0.063(5) 0.173(11) 0.136(8) 0.017(8) 0.029(5) 0.023(6)
C100 0.058(4) 0.098(5) 0.081(5) -0.007(4) 0.006(4) 0.014(4)
C101 0.045(3) 0.047(3) 0.047(3) -0.013(2) -0.013(2) 0.006(2)
C102 0.077(4) 0.065(4) 0.054(4) -0.013(3) -0.008(3) 0.026(3)
C103 0.102(6) 0.098(6) 0.068(5) -0.030(4) -0.016(4) 0.049(5)
C104 0.083(5) 0.080(5) 0.102(6) -0.044(5) -0.033(5) 0.042(4)
C105 0.063(4) 0.053(4) 0.102(6) -0.006(4) -0.023(4) 0.018(3)
C106 0.052(3) 0.050(3) 0.068(4) -0.004(3) -0.015(3) 0.009(3)
C107 0.044(3) 0.049(3) 0.055(3) 0.005(3) -0.007(3) 0.009(2)
C108 0.105(6) 0.051(4) 0.071(4) 0.007(3) -0.025(4) -0.009(4)
C109 0.132(8) 0.075(5) 0.109(7) 0.021(5) -0.045(6) -0.037(5)
C110 0.093(6) 0.082(6) 0.117(7) 0.044(5) -0.017(5) -0.017(5)
C111 0.090(5) 0.083(5) 0.067(4) 0.021(4) -0.004(4) -0.005(4)
C112 0.080(4) 0.060(4) 0.051(4) 0.003(3) 0.001(3) 0.006(3)
C113 0.054(3) 0.058(3) 0.037(3) -0.008(2) 0.001(2) 0.013(3)
C114 0.096(6) 0.068(5) 0.116(6) 0.017(4) 0.041(5) 0.043(4)
C115 0.126(8) 0.121(8) 0.139(8) 0.033(6) 0.056(7) 0.085(7)
C116 0.076(5) 0.159(9) 0.075(5) 0.004(5) 0.020(4) 0.054(6)
C117 0.052(4) 0.102(6) 0.077(5) -0.005(4) 0.006(3) 0.012(4)
C118 0.054(4) 0.072(4) 0.074(4) -0.005(3) 0.013(3) 0.013(3)
C119 0.051(3) 0.042(3) 0.041(3) -0.001(2) -0.003(2) 0.001(2)
C120 0.060(4) 0.071(4) 0.044(3) -0.009(3) 0.003(3) -0.002(3)
C121 0.102(6) 0.085(5) 0.038(3) -0.001(3) 0.005(4) -0.016(4)
C122 0.091(6) 0.082(5) 0.064(5) 0.013(4) -0.029(4) -0.007(4)
C123 0.076(4) 0.060(4) 0.073(5) -0.004(3) -0.028(4) 0.007(3)
C124 0.060(4) 0.061(4) 0.051(3) -0.010(3) -0.016(3) 0.010(3)
C125 0.130(12) 1.11(7) 1.59(10) 1.06(8) 0.38(3) 0.25(2)
C126 0.130(12) 1.11(7) 1.59(10) 1.06(8) 0.38(3) 0.25(2)
N1 0.035(2) 0.043(2) 0.036(2) -0.0047(18) 0.0038(17) 0.0040(18)
N2 0.040(2) 0.035(2) 0.040(2) -0.0014(18) 0.0036(18) 0.0053(18)
N3 0.035(2) 0.040(2) 0.036(2) -0.0011(18) 0.0030(17) 0.0012(18)
N4 0.042(2) 0.038(2) 0.038(2) 0.0023(18) 0.0012(18) 0.0048(19)
O1 0.121(8) 0.173(10) 0.75(3) 0.141(15) -0.060(13) -0.021(7)
O2 0.48(2) 0.165(10) 0.262(14) -0.083(10) -0.060(14) -0.070(12)
O3 1.12(6) 0.57(3) 0.083(8) 0.019(13) 0.116(18) -0.32(4)
O4 1.60(11) 0.73(5) 0.54(4) 0.53(4) 0.74(6) 0.75(6)
O5 0.126(8) 0.356(19) 0.57(3) -0.161(19) 0.085(12) 0.075(10)
O6 0.158(8) 0.096(5) 0.486(19) 0.013(8) 0.140(10) 0.051(5)
F1 0.249(6) 0.292(7) 0.625(14) -0.081(8) -0.005(7) 0.061(5)
F2 0.249(6) 0.292(7) 0.625(14) -0.081(8) -0.005(7) 0.061(5)
F3 0.249(6) 0.292(7) 0.625(14) -0.081(8) -0.005(7) 0.061(5)
F4 0.249(6) 0.292(7) 0.625(14) -0.081(8) -0.005(7) 0.061(5)
F5 0.249(6) 0.292(7) 0.625(14) -0.081(8) -0.005(7) 0.061(5)
F6 0.249(6) 0.292(7) 0.625(14) -0.081(8) -0.005(7) 0.061(5)
S1 0.164(3) 0.134(3) 0.134(2) -0.002(2) 0.005(2) -0.030(2)
S2 0.159(3) 0.093(2) 0.342(6) 0.020(3) 0.062(4) 0.031(2)
Cu1 0.0375(3) 0.0299(3) 0.0439(3) -0.0027(2) -0.0013(3) 0.0050(2)
Cu2 0.0386(3) 0.0409(3) 0.0342(3) -0.0005(2) -0.0005(2) 0.0080(3)
P1 0.0457(7) 0.0296(6) 0.0421(7) -0.0027(5) -0.0059(6) 0.0065(5)
P2 0.0385(7) 0.0325(6) 0.0404(7) 0.0012(5) 0.0000(5) 0.0037(5)
P3 0.0413(7) 0.0397(7) 0.0390(7) -0.0019(6) -0.0036(6) 0.0074(6)
P4 0.0431(7) 0.0410(7) 0.0376(7) -0.0032(6) 0.0003(6) 0.0074(6)

loop_
_atom_type_symbol
_atom_type_description
_atom_type_scat_dispersion_real
_atom_type_scat_dispersion_imag
_atom_type_scat_source
C C 0.0033 0.0016 'International Tables Vol C Tables 4.2.6.8 and 6.1.1.4'
H H 0.0000 0.0000 'International Tables Vol C Tables 4.2.6.8 and 6.1.1.4'
N N 0.0061 0.0033 'International Tables Vol C Tables 4.2.6.8 and 6.1.1.4'
O O 0.0106 0.0060 'International Tables Vol C Tables 4.2.6.8 and 6.1.1.4'
F F 0.0171 0.0103 'International Tables Vol C Tables 4.2.6.8 and 6.1.1.4'
S S 0.1246 0.1234 'International Tables Vol C Tables 4.2.6.8 and 6.1.1.4'
Cu Cu 0.3201 1.2651 'International Tables Vol C Tables 4.2.6.8 and 6.1.1.4'
P P 0.1023 0.0942 'International Tables Vol C Tables 4.2.6.8 and 6.1.1.4'

loop_
_geom_angle_atom_site_label_1
_geom_angle_atom_site_label_2
_geom_angle_atom_site_label_3
_geom_angle
_geom_angle_site_symmetry_1
_geom_angle_site_symmetry_3
_geom_angle_publ_flag
N1 C1 C2 135.5(5) . . ?
N1 C1 C11 117.3(4) . . ?
C2 C1 C11 107.1(4) . . ?
C3 C2 C12 119.0(5) . . ?
C3 C2 C1 136.1(5) . . ?
C12 C2 C1 104.9(4) . . ?
C2 C3 C4 118.6(6) . . ?
C2 C3 H3 120.7 . . ?
C4 C3 H3 120.7 . . ?
C5 C4 C3 123.1(6) . . ?
C5 C4 H4 118.5 . . ?
C3 C4 H4 118.5 . . ?
C4 C5 C6 120.8(6) . . ?
C4 C5 H5 119.6 . . ?
C6 C5 H5 119.6 . . ?
C7 C6 C5 128.4(6) . . ?
C7 C6 C12 115.4(6) . . ?
C5 C6 C12 116.2(6) . . ?
C8 C7 C6 121.7(6) . . ?
C8 C7 H7 119.1 . . ?
C6 C7 H7 119.1 . . ?
C7 C8 C9 122.7(6) . . ?
C7 C8 H8 118.7 . . ?
C9 C8 H8 118.7 . . ?
C10 C9 C8 117.5(6) . . ?
C10 C9 H9 121.3 . . ?
C8 C9 H9 121.3 . . ?
C9 C10 C12 120.2(5) . . ?
C9 C10 C11 134.8(5) . . ?
C12 C10 C11 105.0(4) . . ?
N2 C11 C1 118.4(4) . . ?
N2 C11 C10 133.8(4) . . ?
C1 C11 C10 107.7(4) . . ?
C10 C12 C2 115.1(4) . . ?
C10 C12 C6 122.5(5) . . ?
C2 C12 C6 122.3(5) . . ?
C18 C13 C14 119.2(5) . . ?
C18 C13 N1 121.6(5) . . ?
C14 C13 N1 118.9(5) . . ?
C15 C14 C13 119.3(6) . . ?
C15 C14 H14 120.4 . . ?
C13 C14 H14 120.4 . . ?
C16 C15 C14 122.6(6) . . ?
C16 C15 H15 118.7 . . ?
C14 C15 H15 118.7 . . ?
C15 C16 C17 118.2(6) . . ?
C15 C16 C19 123.7(8) . . ?
C17 C16 C19 118.1(8) . . ?
C18 C17 C16 120.9(6) . . ?
C18 C17 H17 119.5 . . ?
C16 C17 H17 119.5 . . ?
C17 C18 C13 119.7(6) . . ?
C17 C18 H18 120.1 . . ?
C13 C18 H18 120.1 . . ?
C16 C19 H19A 109.5 . . ?
C16 C19 H19B 109.5 . . ?
H19A C19 H19B 109.5 . . ?
C16 C19 H19C 109.5 . . ?
H19A C19 H19C 109.5 . . ?
H19B C19 H19C 109.5 . . ?
C21 C20 C25 120.4(5) . . ?
C21 C20 N2 121.3(5) . . ?
C25 C20 N2 118.2(5) . . ?
C20 C21 C22 120.1(6) . . ?
C20 C21 H21 120.0 . . ?
C22 C21 H21 120.0 . . ?
C23 C22 C21 120.9(6) . . ?
C23 C22 H22 119.6 . . ?
C21 C22 H22 119.5 . . ?
C24 C23 C22 118.9(6) . . ?
C24 C23 C26 119.5(8) . . ?
C22 C23 C26 121.6(8) . . ?
C23 C24 C25 121.1(6) . . ?
C23 C24 H24 119.5 . . ?
C25 C24 H24 119.5 . . ?
C20 C25 C24 118.7(6) . . ?
C20 C25 H25 120.7 . . ?
C24 C25 H25 120.7 . . ?
C23 C26 H26A 109.5 . . ?
C23 C26 H26B 109.5 . . ?
H26A C26 H26B 109.5 . . ?
C23 C26 H26C 109.5 . . ?
H26A C26 H26C 109.5 . . ?
H26B C26 H26C 109.5 . . ?
C28 C27 C32 117.9(5) . . ?
C28 C27 P1 117.6(4) . . ?
C32 C27 P1 124.5(4) . . ?
C27 C28 C29 120.2(6) . . ?
C27 C28 H28 119.9 . . ?
C29 C28 H28 119.9 . . ?
C30 C29 C28 120.9(6) . . ?
C30 C29 H29 119.6 . . ?
C28 C29 H29 119.6 . . ?
C31 C30 C29 118.9(6) . . ?
C31 C30 H30 120.5 . . ?
C29 C30 H30 120.5 . . ?
C30 C31 C32 120.8(7) . . ?
C30 C31 H31 119.6 . . ?
C32 C31 H31 119.6 . . ?
C31 C32 C27 121.3(6) . . ?
C31 C32 H32 119.4 . . ?
C27 C32 H32 119.4 . . ?
C34 C33 C38 118.1(5) . . ?
C34 C33 P1 120.5(4) . . ?
C38 C33 P1 121.0(4) . . ?
C33 C34 C35 120.5(6) . . ?
C33 C34 H34 119.7 . . ?
C35 C34 H34 119.7 . . ?
C36 C35 C34 120.0(6) . . ?
C36 C35 H35 120.0 . . ?
C34 C35 H35 120.0 . . ?
C35 C36 C37 119.8(6) . . ?
C35 C36 H36 120.1 . . ?
C37 C36 H36 120.1 . . ?
C38 C37 C36 120.7(6) . . ?
C38 C37 H37 119.6 . . ?
C36 C37 H37 119.6 . . ?
C37 C38 C33 120.8(6) . . ?
C37 C38 H38 119.6 . . ?
C33 C38 H38 119.6 . . ?
C44 C39 C40 117.2(5) . . ?
C44 C39 P1 119.8(4) . . ?
C40 C39 P1 122.9(5) . . ?
C41 C40 C39 121.3(7) . . ?
C41 C40 H40 119.4 . . ?
C39 C40 H40 119.4 . . ?
C40 C41 C42 120.5(6) . . ?
C40 C41 H41 119.7 . . ?
C42 C41 H41 119.7 . . ?
C41 C42 C43 120.2(6) . . ?
C41 C42 H42 119.9 . . ?
C43 C42 H42 119.9 . . ?
C44 C43 C42 118.0(8) . . ?
C44 C43 H43 121.0 . . ?
C42 C43 H43 121.0 . . ?
C43 C44 C39 122.7(6) . . ?
C43 C44 H44 118.7 . . ?
C39 C44 H44 118.7 . . ?
C50 C45 C46 118.9(5) . . ?
C50 C45 P2 121.7(5) . . ?
C46 C45 P2 119.4(4) . . ?
C45 C46 C47 119.5(6) . . ?
C45 C46 H46 120.3 . . ?
C47 C46 H46 120.3 . . ?
C48 C47 C46 119.6(7) . . ?
C48 C47 H47 120.2 . . ?
C46 C47 H47 120.2 . . ?
C49 C48 C47 120.4(7) . . ?
C49 C48 H48 119.8 . . ?
C47 C48 H48 119.8 . . ?
C48 C49 C50 120.9(8) . . ?
C48 C49 H49 119.6 . . ?
C50 C49 H49 119.6 . . ?
C45 C50 C49 120.7(7) . . ?
C45 C50 H50 119.7 . . ?
C49 C50 H50 119.7 . . ?
C52 C51 C56 117.0(5) . . ?
C52 C51 P2 123.5(4) . . ?
C56 C51 P2 119.1(4) . . ?
C51 C52 C53 120.0(6) . . ?
C51 C52 H52 120.0 . . ?
C53 C52 H52 120.0 . . ?
C54 C53 C52 121.2(6) . . ?
C54 C53 H53 119.4 . . ?
C52 C53 H53 119.4 . . ?
C55 C54 C53 119.8(6) . . ?
C55 C54 H54 120.1 . . ?
C53 C54 H54 120.1 . . ?
C54 C55 C56 120.0(6) . . ?
C54 C55 H55 120.0 . . ?
C56 C55 H55 120.0 . . ?
C55 C56 C51 122.0(5) . . ?
C55 C56 H56 119.0 . . ?
C51 C56 H56 119.0 . . ?
C58 C57 C62 119.1(5) . . ?
C58 C57 P2 123.4(4) . . ?
C62 C57 P2 117.5(4) . . ?
C59 C58 C57 120.7(7) . . ?
C59 C58 H58 119.7 . . ?
C57 C58 H58 119.7 . . ?
C58 C59 C60 120.0(7) . . ?
C58 C59 H59 120.0 . . ?
C60 C59 H59 120.0 . . ?
C61 C60 C59 120.4(6) . . ?
C61 C60 H60 119.8 . . ?
C59 C60 H60 119.8 . . ?
C60 C61 C62 119.2(6) . . ?
C60 C61 H61 120.4 . . ?
C62 C61 H61 120.4 . . ?
C61 C62 C57 120.6(6) . . ?
C61 C62 H62 119.7 . . ?
C57 C62 H62 119.7 . . ?
N3 C63 C64 136.0(5) . . ?
N3 C63 C73 116.7(4) . . ?
C64 C63 C73 107.2(4) . . ?
C65 C64 C74 119.1(5) . . ?
C65 C64 C63 134.6(5) . . ?
C74 C64 C63 106.3(5) . . ?
C64 C65 C66 118.0(6) . . ?
C64 C65 H65 121.0 . . ?
C66 C65 H65 121.0 . . ?
C67 C66 C65 122.8(7) . . ?
C67 C66 H66 118.6 . . ?
C65 C66 H66 118.6 . . ?
C66 C67 C68 121.2(6) . . ?
C66 C67 H67 119.4 . . ?
C68 C67 H67 119.4 . . ?
C74 C68 C69 116.1(7) . . ?
C74 C68 C67 115.5(6) . . ?
C69 C68 C67 128.4(7) . . ?
C70 C69 C68 122.0(6) . . ?
C70 C69 H69 119.0 . . ?
C68 C69 H69 119.0 . . ?
C69 C70 C71 121.1(7) . . ?
C69 C70 H70 119.4 . . ?
C71 C70 H70 119.4 . . ?
C72 C71 C70 118.8(7) . . ?
C72 C71 H71 120.6 . . ?
C70 C71 H71 120.6 . . ?
C71 C72 C74 119.9(5) . . ?
C71 C72 C73 134.1(6) . . ?
C74 C72 C73 106.0(4) . . ?
N4 C73 C72 135.7(5) . . ?
N4 C73 C63 118.2(4) . . ?
C72 C73 C63 106.0(4) . . ?
C68 C74 C72 122.1(6) . . ?
C68 C74 C64 123.4(6) . . ?
C72 C74 C64 114.5(5) . . ?
C80 C75 C76 119.1(5) . . ?
C80 C75 N3 121.9(4) . . ?
C76 C75 N3 118.6(4) . . ?
C77 C76 C75 118.8(5) . . ?
C77 C76 H76 120.6 . . ?
C75 C76 H76 120.6 . . ?
C78 C77 C76 122.4(6) . . ?
C78 C77 H77 118.8 . . ?
C76 C77 H77 118.8 . . ?
C77 C78 C79 118.2(5) . . ?
C77 C78 C81 120.7(6) . . ?
C79 C78 C81 121.2(6) . . ?
C78 C79 C80 121.2(6) . . ?
C78 C79 H79 119.4 . . ?
C80 C79 H79 119.4 . . ?
C79 C80 C75 120.3(5) . . ?
C79 C80 H80 119.8 . . ?
C75 C80 H80 119.8 . . ?
C78 C81 H81A 109.5 . . ?
C78 C81 H81B 109.5 . . ?
H81A C81 H81B 109.5 . . ?
C78 C81 H81C 109.5 . . ?
H81A C81 H81C 109.5 . . ?
H81B C81 H81C 109.5 . . ?
C87 C82 C83 119.1(5) . . ?
C87 C82 N4 122.1(4) . . ?
C83 C82 N4 118.5(4) . . ?
C84 C83 C82 120.4(5) . . ?
C84 C83 H83 119.8 . . ?
C82 C83 H83 119.8 . . ?
C83 C84 C85 121.3(5) . . ?
C83 C84 H84 119.3 . . ?
C85 C84 H84 119.3 . . ?
C86 C85 C84 117.2(5) . . ?
C86 C85 C88 122.7(6) . . ?
C84 C85 C88 120.1(6) . . ?
C87 C86 C85 121.5(5) . . ?
C87 C86 H86 119.3 . . ?
C85 C86 H86 119.3 . . ?
C86 C87 C82 120.4(5) . . ?
C86 C87 H87 119.8 . . ?
C82 C87 H87 119.8 . . ?
C85 C88 H88A 109.5 . . ?
C85 C88 H88B 109.5 . . ?
H88A C88 H88B 109.5 . . ?
C85 C88 H88C 109.5 . . ?
H88A C88 H88C 109.5 . . ?
H88B C88 H88C 109.5 . . ?
C90 C89 C94 118.7(5) . . ?
C90 C89 P3 123.0(4) . . ?
C94 C89 P3 118.3(4) . . ?
C91 C90 C89 120.3(6) . . ?
C91 C90 H90 119.8 . . ?
C89 C90 H90 119.8 . . ?
C92 C91 C90 120.3(7) . . ?
C92 C91 H91 119.8 . . ?
C90 C91 H91 119.8 . . ?
C93 C92 C91 120.3(6) . . ?
C93 C92 H92 119.9 . . ?
C91 C92 H92 119.9 . . ?
C92 C93 C94 120.0(6) . . ?
C92 C93 H93 120.0 . . ?
C94 C93 H93 120.0 . . ?
C89 C94 C93 120.4(6) . . ?
C89 C94 H94 119.8 . . ?
C93 C94 H94 119.8 . . ?
C100 C95 C96 119.0(6) . . ?
C100 C95 P3 117.7(5) . . ?
C96 C95 P3 123.3(5) . . ?
C95 C96 C97 120.7(9) . . ?
C95 C96 H96 119.6 . . ?
C97 C96 H96 119.6 . . ?
C98 C97 C96 119.9(10) . . ?
C98 C97 H97 120.1 . . ?
C96 C97 H97 120.1 . . ?
C97 C98 C99 120.0(9) . . ?
C97 C98 H98 120.0 . . ?
C99 C98 H98 120.0 . . ?
C100 C99 C98 117.4(10) . . ?
C100 C99 H99 121.3 . . ?
C98 C99 H99 121.3 . . ?
C95 C100 C99 122.9(8) . . ?
C95 C100 H100 118.5 . . ?
C99 C100 H100 118.5 . . ?
C102 C101 C106 118.7(5) . . ?
C102 C101 P3 124.0(5) . . ?
C106 C101 P3 117.2(4) . . ?
C101 C102 C103 121.1(7) . . ?
C101 C102 H102 119.5 . . ?
C103 C102 H102 119.5 . . ?
C104 C103 C102 119.7(7) . . ?
C104 C103 H103 120.2 . . ?
C102 C103 H103 120.2 . . ?
C103 C104 C105 120.8(7) . . ?
C103 C104 H104 119.6 . . ?
C105 C104 H104 119.6 . . ?
C104 C105 C106 120.3(7) . . ?
C104 C105 H105 119.8 . . ?
C106 C105 H105 119.8 . . ?
C105 C106 C101 119.4(6) . . ?
C105 C106 H106 120.3 . . ?
C101 C106 H106 120.3 . . ?
C112 C107 C108 118.2(6) . . ?
C112 C107 P4 119.4(4) . . ?
C108 C107 P4 122.4(5) . . ?
C109 C108 C107 120.2(7) . . ?
C109 C108 H108 119.9 . . ?
C107 C108 H108 119.9 . . ?
C110 C109 C108 120.4(7) . . ?
C110 C109 H109 119.8 . . ?
C108 C109 H109 119.8 . . ?
C111 C110 C109 120.4(7) . . ?
C111 C110 H110 119.8 . . ?
C109 C110 H110 119.8 . . ?
C110 C111 C112 119.8(7) . . ?
C110 C111 H111 120.1 . . ?
C112 C111 H111 120.1 . . ?
C111 C112 C107 121.1(6) . . ?
C111 C112 H112 119.5 . . ?
C107 C112 H112 119.5 . . ?
C114 C113 C118 118.4(6) . . ?
C114 C113 P4 123.9(5) . . ?
C118 C113 P4 117.7(5) . . ?
C115 C114 C113 119.0(8) . . ?
C115 C114 H114 120.5 . . ?
C113 C114 H114 120.5 . . ?
C116 C115 C114 122.9(8) . . ?
C116 C115 H115 118.5 . . ?
C114 C115 H115 118.5 . . ?
C115 C116 C117 119.3(7) . . ?
C115 C116 H116 120.4 . . ?
C117 C116 H116 120.4 . . ?
C116 C117 C118 119.6(7) . . ?
C116 C117 H117 120.2 . . ?
C118 C117 H117 120.2 . . ?
C117 C118 C113 120.8(7) . . ?
C117 C118 H118 119.6 . . ?
C113 C118 H118 119.6 . . ?
C120 C119 C124 118.9(5) . . ?
C120 C119 P4 124.5(5) . . ?
C124 C119 P4 116.6(4) . . ?
C119 C120 C121 119.3(6) . . ?
C119 C120 H120 120.4 . . ?
C121 C120 H120 120.4 . . ?
C122 C121 C120 120.5(6) . . ?
C122 C121 H121 119.8 . . ?
C120 C121 H121 119.8 . . ?
C121 C122 C123 120.9(7) . . ?
C121 C122 H122 119.6 . . ?
C123 C122 H122 119.6 . . ?
C122 C123 C124 119.5(7) . . ?
C122 C123 H123 120.3 . . ?
C124 C123 H123 120.3 . . ?
C123 C124 C119 121.0(6) . . ?
C123 C124 H124 119.5 . . ?
C119 C124 H124 119.5 . . ?
F3 C125 F1 113.065(4) . . ?
F3 C125 F2 113.414(4) . . ?
F1 C125 F2 102.895(4) . . ?
F3 C125 S1 112.696(5) . . ?
F1 C125 S1 114.039(4) . . ?
F2 C125 S1 99.582(4) . . ?
F6 C126 F4 101.740(3) . . ?
F6 C126 F5 104.415(3) . . ?
F4 C126 F5 77.239(4) . . ?
F6 C126 S2 142.016(2) . . ?
F4 C126 S2 116.199(5) . . ?
F5 C126 S2 86.507(4) . . ?
C1 N1 C13 121.7(4) . . ?
C1 N1 Cu1 111.5(3) . . ?
C13 N1 Cu1 124.7(3) . . ?
C11 N2 C20 120.3(4) . . ?
C11 N2 Cu1 113.3(3) . . ?
C20 N2 Cu1 126.2(3) . . ?
C63 N3 C75 123.7(4) . . ?
C63 N3 Cu2 113.6(3) . . ?
C75 N3 Cu2 122.0(3) . . ?
C73 N4 C82 122.9(4) . . ?
C73 N4 Cu2 112.4(3) . . ?
C82 N4 Cu2 123.7(3) . . ?
O3 S1 O2 108.932(4) . . ?
O3 S1 O1 117.929(3) . . ?
O2 S1 O1 122.821(3) . . ?
O3 S1 C125 102.921(5) . . ?
O2 S1 C125 101.775(4) . . ?
O1 S1 C125 97.959(5) . . ?
O5 S2 O6 122.153(4) . . ?
O5 S2 O4 106.407(3) . . ?
O6 S2 O4 119.622(3) . . ?
O5 S2 C126 125.808(3) . . ?
O6 S2 C126 96.290(6) . . ?
O4 S2 C126 80.218(4) . . ?
N2 Cu1 N1 78.63(15) . . ?
N2 Cu1 P1 107.79(12) . . ?
N1 Cu1 P1 123.58(11) . . ?
N2 Cu1 P2 118.35(11) . . ?
N1 Cu1 P2 104.42(11) . . ?
P1 Cu1 P2 118.37(5) . . ?
N3 Cu2 N4 78.76(15) . . ?
N3 Cu2 P3 104.42(11) . . ?
N4 Cu2 P3 112.34(11) . . ?
N3 Cu2 P4 114.38(11) . . ?
N4 Cu2 P4 104.66(11) . . ?
P3 Cu2 P4 130.45(6) . . ?
C39 P1 C27 103.8(2) . . ?
C39 P1 C33 104.3(2) . . ?
C27 P1 C33 104.0(2) . . ?
C39 P1 Cu1 119.05(18) . . ?
C27 P1 Cu1 113.84(17) . . ?
C33 P1 Cu1 110.50(16) . . ?
C51 P2 C57 103.8(2) . . ?
C51 P2 C45 103.4(2) . . ?
C57 P2 C45 103.6(2) . . ?
C51 P2 Cu1 111.47(17) . . ?
C57 P2 Cu1 112.16(18) . . ?
C45 P2 Cu1 120.69(19) . . ?
C89 P3 C95 103.7(2) . . ?
C89 P3 C101 102.8(2) . . ?
C95 P3 C101 104.6(3) . . ?
C89 P3 Cu2 118.04(17) . . ?
C95 P3 Cu2 115.06(18) . . ?
C101 P3 Cu2 111.13(17) . . ?
C107 P4 C113 104.2(3) . . ?
C107 P4 C119 103.7(2) . . ?
C113 P4 C119 105.0(2) . . ?
C107 P4 Cu2 116.93(19) . . ?
C113 P4 Cu2 116.36(18) . . ?
C119 P4 Cu2 109.28(18) . . ?

loop_
_geom_bond_atom_site_label_1
_geom_bond_atom_site_label_2
_geom_bond_distance
_geom_bond_site_symmetry_2
_geom_bond_publ_flag
C1 N1 1.282(6) . ?
C1 C2 1.484(7) . ?
C1 C11 1.489(7) . ?
C2 C3 1.360(8) . ?
C2 C12 1.426(7) . ?
C3 C4 1.420(9) . ?
C3 H3 0.9300 . ?
C4 C5 1.350(10) . ?
C4 H4 0.9300 . ?
C5 C6 1.409(9) . ?
C5 H5 0.9300 . ?
C6 C7 1.404(9) . ?
C6 C12 1.425(7) . ?
C7 C8 1.350(9) . ?
C7 H7 0.9300 . ?
C8 C9 1.417(8) . ?
C8 H8 0.9300 . ?
C9 C10 1.371(7) . ?
C9 H9 0.9300 . ?
C10 C12 1.396(7) . ?
C10 C11 1.489(6) . ?
C11 N2 1.286(6) . ?
C13 C18 1.388(8) . ?
C13 C14 1.392(7) . ?
C13 N1 1.428(6) . ?
C14 C15 1.372(8) . ?
C14 H14 0.9300 . ?
C15 C16 1.352(10) . ?
C15 H15 0.9300 . ?
C16 C17 1.393(10) . ?
C16 C19 1.538(9) . ?
C17 C18 1.378(8) . ?
C17 H17 0.9300 . ?
C18 H18 0.9300 . ?
C19 H19A 0.9600 . ?
C19 H19B 0.9600 . ?
C19 H19C 0.9600 . ?
C20 C21 1.368(8) . ?
C20 C25 1.379(7) . ?
C20 N2 1.437(6) . ?
C21 C22 1.382(8) . ?
C21 H21 0.9300 . ?
C22 C23 1.379(10) . ?
C22 H22 0.9300 . ?
C23 C24 1.366(10) . ?
C23 C26 1.547(9) . ?
C24 C25 1.407(8) . ?
C24 H24 0.9300 . ?
C25 H25 0.9300 . ?
C26 H26A 0.9600 . ?
C26 H26B 0.9600 . ?
C26 H26C 0.9600 . ?
C27 C28 1.371(7) . ?
C27 C32 1.378(8) . ?
C27 P1 1.824(5) . ?
C28 C29 1.380(8) . ?
C28 H28 0.9300 . ?
C29 C30 1.362(9) . ?
C29 H29 0.9300 . ?
C30 C31 1.355(10) . ?
C30 H30 0.9300 . ?
C31 C32 1.359(9) . ?
C31 H31 0.9300 . ?
C32 H32 0.9300 . ?
C33 C34 1.381(8) . ?
C33 C38 1.409(7) . ?
C33 P1 1.830(5) . ?
C34 C35 1.388(8) . ?
C34 H34 0.9300 . ?
C35 C36 1.375(9) . ?
C35 H35 0.9300 . ?
C36 C37 1.377(9) . ?
C36 H36 0.9300 . ?
C37 C38 1.352(8) . ?
C37 H37 0.9300 . ?
C38 H38 0.9300 . ?
C39 C44 1.384(8) . ?
C39 C40 1.392(8) . ?
C39 P1 1.814(5) . ?
C40 C41 1.363(9) . ?
C40 H40 0.9300 . ?
C41 C42 1.368(11) . ?
C41 H41 0.9300 . ?
C42 C43 1.398(11) . ?
C42 H42 0.9300 . ?
C43 C44 1.377(9) . ?
C43 H43 0.9300 . ?
C44 H44 0.9300 . ?
C45 C50 1.364(8) . ?
C45 C46 1.373(8) . ?
C45 P2 1.833(5) . ?
C46 C47 1.416(9) . ?
C46 H46 0.9300 . ?
C47 C48 1.377(11) . ?
C47 H47 0.9300 . ?
C48 C49 1.315(12) . ?
C48 H48 0.9300 . ?
C49 C50 1.400(10) . ?
C49 H49 0.9300 . ?
C50 H50 0.9300 . ?
C51 C52 1.382(8) . ?
C51 C56 1.391(7) . ?
C51 P2 1.815(5) . ?
C52 C53 1.385(9) . ?
C52 H52 0.9300 . ?
C53 C54 1.361(10) . ?
C53 H53 0.9300 . ?
C54 C55 1.344(9) . ?
C54 H54 0.9300 . ?
C55 C56 1.372(7) . ?
C55 H55 0.9300 . ?
C56 H56 0.9300 . ?
C57 C58 1.368(8) . ?
C57 C62 1.383(7) . ?
C57 P2 1.828(5) . ?
C58 C59 1.358(10) . ?
C58 H58 0.9300 . ?
C59 C60 1.383(12) . ?
C59 H59 0.9300 . ?
C60 C61 1.362(11) . ?
C60 H60 0.9300 . ?
C61 C62 1.377(8) . ?
C61 H61 0.9300 . ?
C62 H62 0.9300 . ?
C63 N3 1.271(6) . ?
C63 C64 1.472(7) . ?
C63 C73 1.514(7) . ?
C64 C65 1.380(8) . ?
C64 C74 1.407(8) . ?
C65 C66 1.419(9) . ?
C65 H65 0.9300 . ?
C66 C67 1.338(10) . ?
C66 H66 0.9300 . ?
C67 C68 1.431(10) . ?
C67 H67 0.9300 . ?
C68 C74 1.399(8) . ?
C68 C69 1.406(10) . ?
C69 C70 1.353(10) . ?
C69 H69 0.9300 . ?
C70 C71 1.409(9) . ?
C70 H70 0.9300 . ?
C71 C72 1.365(8) . ?
C71 H71 0.9300 . ?
C72 C74 1.401(8) . ?
C72 C73 1.498(7) . ?
C73 N4 1.266(6) . ?
C75 C80 1.381(7) . ?
C75 C76 1.397(7) . ?
C75 N3 1.421(6) . ?
C76 C77 1.376(8) . ?
C76 H76 0.9300 . ?
C77 C78 1.368(9) . ?
C77 H77 0.9300 . ?
C78 C79 1.373(9) . ?
C78 C81 1.516(8) . ?
C79 C80 1.375(7) . ?
C79 H79 0.9300 . ?
C80 H80 0.9300 . ?
C81 H81A 0.9600 . ?
C81 H81B 0.9600 . ?
C81 H81C 0.9600 . ?
C82 C87 1.376(7) . ?
C82 C83 1.382(7) . ?
C82 N4 1.413(6) . ?
C83 C84 1.373(8) . ?
C83 H83 0.9300 . ?
C84 C85 1.397(8) . ?
C84 H84 0.9300 . ?
C85 C86 1.387(8) . ?
C85 C88 1.505(8) . ?
C86 C87 1.376(7) . ?
C86 H86 0.9300 . ?
C87 H87 0.9300 . ?
C88 H88A 0.9600 . ?
C88 H88B 0.9600 . ?
C88 H88C 0.9600 . ?
C89 C90 1.382(7) . ?
C89 C94 1.381(7) . ?
C89 P3 1.816(5) . ?
C90 C91 1.380(9) . ?
C90 H90 0.9300 . ?
C91 C92 1.376(10) . ?
C91 H91 0.9300 . ?
C92 C93 1.347(10) . ?
C92 H92 0.9300 . ?
C93 C94 1.400(8) . ?
C93 H93 0.9300 . ?
C94 H94 0.9300 . ?
C95 C100 1.359(9) . ?
C95 C96 1.371(9) . ?
C95 P3 1.819(6) . ?
C96 C97 1.387(12) . ?
C96 H96 0.9300 . ?
C97 C98 1.369(16) . ?
C97 H97 0.9300 . ?
C98 C99 1.422(16) . ?
C98 H98 0.9300 . ?
C99 C100 1.374(10) . ?
C99 H99 0.9300 . ?
C100 H100 0.9300 . ?
C101 C102 1.368(8) . ?
C101 C106 1.403(8) . ?
C101 P3 1.827(5) . ?
C102 C103 1.398(9) . ?
C102 H102 0.9300 . ?
C103 C104 1.353(11) . ?
C103 H103 0.9300 . ?
C104 C105 1.367(10) . ?
C104 H104 0.9300 . ?
C105 C106 1.395(9) . ?
C105 H105 0.9300 . ?
C106 H106 0.9300 . ?
C107 C112 1.383(8) . ?
C107 C108 1.385(8) . ?
C107 P4 1.817(5) . ?
C108 C109 1.378(10) . ?
C108 H108 0.9300 . ?
C109 C110 1.366(11) . ?
C109 H109 0.9300 . ?
C110 C111 1.355(10) . ?
C110 H110 0.9300 . ?
C111 C112 1.379(9) . ?
C111 H111 0.9300 . ?
C112 H112 0.9300 . ?
C113 C114 1.376(9) . ?
C113 C118 1.387(8) . ?
C113 P4 1.825(6) . ?
C114 C115 1.373(11) . ?
C114 H114 0.9300 . ?
C115 C116 1.333(12) . ?
C115 H115 0.9300 . ?
C116 C117 1.367(11) . ?
C116 H116 0.9300 . ?
C117 C118 1.381(9) . ?
C117 H117 0.9300 . ?
C118 H118 0.9300 . ?
C119 C120 1.372(7) . ?
C119 C124 1.392(8) . ?
C119 P4 1.831(5) . ?
C120 C121 1.401(9) . ?
C120 H120 0.9300 . ?
C121 C122 1.358(11) . ?
C121 H121 0.9300 . ?
C122 C123 1.356(10) . ?
C122 H122 0.9300 . ?
C123 C124 1.377(8) . ?
C123 H123 0.9300 . ?
C124 H124 0.9300 . ?
C125 F3 1.01781(6) . ?
C125 F1 1.17599(8) . ?
C125 F2 1.28574(9) . ?
C125 S1 1.97007(10) . ?
C126 F6 1.08603(8) . ?
C126 F4 1.47705(10) . ?
C126 F5 1.59783(10) . ?
C126 S2 1.61181(9) . ?
N1 Cu1 2.161(4) . ?
N2 Cu1 2.091(4) . ?
N3 Cu2 2.109(4) . ?
N4 Cu2 2.125(4) . ?
O1 S1 1.37619(9) . ?
O2 S1 1.35167(8) . ?
O3 S1 1.34352(8) . ?
O4 S2 1.54024(9) . ?
O5 S2 1.26210(8) . ?
O6 S2 1.34109(7) . ?
Cu1 P1 2.2580(14) . ?
Cu1 P2 2.2709(14) . ?
Cu2 P3 2.2522(14) . ?
Cu2 P4 2.2573(14) . ?

loop_
_geom_torsion_atom_site_label_1
_geom_torsion_atom_site_label_2
_geom_torsion_atom_site_label_3
_geom_torsion_atom_site_label_4
_geom_torsion
_geom_torsion_site_symmetry_1
_geom_torsion_site_symmetry_2
_geom_torsion_site_symmetry_3
_geom_torsion_site_symmetry_4
_geom_torsion_publ_flag
N1 C1 C2 C3 2.6(11) . . . . ?
C11 C1 C2 C3 -180.0(7) . . . . ?
N1 C1 C2 C12 -175.5(6) . . . . ?
C11 C1 C2 C12 1.9(5) . . . . ?
C12 C2 C3 C4 -0.3(9) . . . . ?
C1 C2 C3 C4 -178.2(6) . . . . ?
C2 C3 C4 C5 -0.5(12) . . . . ?
C3 C4 C5 C6 1.2(12) . . . . ?
C4 C5 C6 C7 176.8(7) . . . . ?
C4 C5 C6 C12 -0.9(10) . . . . ?
C5 C6 C7 C8 -176.5(7) . . . . ?
C12 C6 C7 C8 1.3(9) . . . . ?
C6 C7 C8 C9 -0.8(11) . . . . ?
C7 C8 C9 C10 -0.9(10) . . . . ?
C8 C9 C10 C12 2.1(9) . . . . ?
C8 C9 C10 C11 -178.3(6) . . . . ?
N1 C1 C11 N2 -9.8(7) . . . . ?
C2 C1 C11 N2 172.3(4) . . . . ?
N1 C1 C11 C10 174.0(4) . . . . ?
C2 C1 C11 C10 -3.9(5) . . . . ?
C9 C10 C11 N2 9.4(11) . . . . ?
C12 C10 C11 N2 -171.0(5) . . . . ?
C9 C10 C11 C1 -175.2(6) . . . . ?
C12 C10 C11 C1 4.4(5) . . . . ?
C9 C10 C12 C2 176.3(5) . . . . ?
C11 C10 C12 C2 -3.4(6) . . . . ?
C9 C10 C12 C6 -1.7(8) . . . . ?
C11 C10 C12 C6 178.6(5) . . . . ?
C3 C2 C12 C10 -177.5(5) . . . . ?
C1 C2 C12 C10 1.0(6) . . . . ?
C3 C2 C12 C6 0.5(9) . . . . ?
C1 C2 C12 C6 179.0(5) . . . . ?
C7 C6 C12 C10 0.0(8) . . . . ?
C5 C6 C12 C10 178.0(6) . . . . ?
C7 C6 C12 C2 -177.9(5) . . . . ?
C5 C6 C12 C2 0.1(9) . . . . ?
C18 C13 C14 C15 -0.4(8) . . . . ?
N1 C13 C14 C15 173.7(5) . . . . ?
C13 C14 C15 C16 -1.0(10) . . . . ?
C14 C15 C16 C17 1.6(11) . . . . ?
C14 C15 C16 C19 -176.7(7) . . . . ?
C15 C16 C17 C18 -0.9(10) . . . . ?
C19 C16 C17 C18 177.5(6) . . . . ?
C16 C17 C18 C13 -0.5(9) . . . . ?
C14 C13 C18 C17 1.1(8) . . . . ?
N1 C13 C18 C17 -172.8(5) . . . . ?
C25 C20 C21 C22 0.8(8) . . . . ?
N2 C20 C21 C22 -175.3(5) . . . . ?
C20 C21 C22 C23 -1.3(9) . . . . ?
C21 C22 C23 C24 -0.1(10) . . . . ?
C21 C22 C23 C26 -178.7(6) . . . . ?
C22 C23 C24 C25 1.9(10) . . . . ?
C26 C23 C24 C25 -179.5(6) . . . . ?
C21 C20 C25 C24 1.0(8) . . . . ?
N2 C20 C25 C24 177.1(5) . . . . ?
C23 C24 C25 C20 -2.3(9) . . . . ?
C32 C27 C28 C29 1.7(9) . . . . ?
P1 C27 C28 C29 -176.2(5) . . . . ?
C27 C28 C29 C30 -1.4(10) . . . . ?
C28 C29 C30 C31 0.1(12) . . . . ?
C29 C30 C31 C32 0.8(14) . . . . ?
C30 C31 C32 C27 -0.5(14) . . . . ?
C28 C27 C32 C31 -0.8(11) . . . . ?
P1 C27 C32 C31 177.0(6) . . . . ?
C38 C33 C34 C35 2.3(9) . . . . ?
P1 C33 C34 C35 174.8(5) . . . . ?
C33 C34 C35 C36 -1.3(10) . . . . ?
C34 C35 C36 C37 -1.1(11) . . . . ?
C35 C36 C37 C38 2.5(10) . . . . ?
C36 C37 C38 C33 -1.5(9) . . . . ?
C34 C33 C38 C37 -0.9(8) . . . . ?
P1 C33 C38 C37 -173.4(5) . . . . ?
C44 C39 C40 C41 -2.6(9) . . . . ?
P1 C39 C40 C41 -179.3(5) . . . . ?
C39 C40 C41 C42 0.0(10) . . . . ?
C40 C41 C42 C43 2.6(11) . . . . ?
C41 C42 C43 C44 -2.5(11) . . . . ?
C42 C43 C44 C39 -0.2(10) . . . . ?
C40 C39 C44 C43 2.7(9) . . . . ?
P1 C39 C44 C43 179.5(5) . . . . ?
C50 C45 C46 C47 1.6(9) . . . . ?
P2 C45 C46 C47 -177.9(5) . . . . ?
C45 C46 C47 C48 0.2(10) . . . . ?
C46 C47 C48 C49 -1.1(12) . . . . ?
C47 C48 C49 C50 0.2(13) . . . . ?
C46 C45 C50 C49 -2.5(10) . . . . ?
P2 C45 C50 C49 177.0(6) . . . . ?
C48 C49 C50 C45 1.7(13) . . . . ?
C56 C51 C52 C53 -1.8(10) . . . . ?
P2 C51 C52 C53 -174.1(6) . . . . ?
C51 C52 C53 C54 2.3(13) . . . . ?
C52 C53 C54 C55 -1.1(13) . . . . ?
C53 C54 C55 C56 -0.5(11) . . . . ?
C54 C55 C56 C51 1.0(9) . . . . ?
C52 C51 C56 C55 0.2(9) . . . . ?
P2 C51 C56 C55 172.8(4) . . . . ?
C62 C57 C58 C59 -1.1(12) . . . . ?
P2 C57 C58 C59 179.9(7) . . . . ?
C57 C58 C59 C60 2.4(15) . . . . ?
C58 C59 C60 C61 -1.8(15) . . . . ?
C59 C60 C61 C62 -0.2(13) . . . . ?
C60 C61 C62 C57 1.5(10) . . . . ?
C58 C57 C62 C61 -0.9(9) . . . . ?
P2 C57 C62 C61 178.2(4) . . . . ?
N3 C63 C64 C65 -3.8(11) . . . . ?
C73 C63 C64 C65 -179.3(6) . . . . ?
N3 C63 C64 C74 175.3(6) . . . . ?
C73 C63 C64 C74 -0.3(5) . . . . ?
C74 C64 C65 C66 0.0(8) . . . . ?
C63 C64 C65 C66 179.0(6) . . . . ?
C64 C65 C66 C67 1.9(11) . . . . ?
C65 C66 C67 C68 -2.4(12) . . . . ?
C66 C67 C68 C74 1.1(10) . . . . ?
C66 C67 C68 C69 179.3(7) . . . . ?
C74 C68 C69 C70 -1.6(10) . . . . ?
C67 C68 C69 C70 -179.7(7) . . . . ?
C68 C69 C70 C71 -0.3(12) . . . . ?
C69 C70 C71 C72 1.2(11) . . . . ?
C70 C71 C72 C74 -0.3(9) . . . . ?
C70 C71 C72 C73 175.9(6) . . . . ?
C71 C72 C73 N4 -1.6(11) . . . . ?
C74 C72 C73 N4 175.0(6) . . . . ?
C71 C72 C73 C63 -177.9(6) . . . . ?
C74 C72 C73 C63 -1.4(5) . . . . ?
N3 C63 C73 N4 7.3(7) . . . . ?
C64 C63 C73 N4 -176.1(4) . . . . ?
N3 C63 C73 C72 -175.5(4) . . . . ?
C64 C63 C73 C72 1.0(5) . . . . ?
C69 C68 C74 C72 2.5(9) . . . . ?
C67 C68 C74 C72 -179.1(6) . . . . ?
C69 C68 C74 C64 -177.6(6) . . . . ?
C67 C68 C74 C64 0.8(9) . . . . ?
C71 C72 C74 C68 -1.6(8) . . . . ?
C73 C72 C74 C68 -178.8(5) . . . . ?
C71 C72 C74 C64 178.5(5) . . . . ?
C73 C72 C74 C64 1.3(6) . . . . ?
C65 C64 C74 C68 -1.4(8) . . . . ?
C63 C64 C74 C68 179.4(5) . . . . ?
C65 C64 C74 C72 178.5(5) . . . . ?
C63 C64 C74 C72 -0.7(6) . . . . ?
C80 C75 C76 C77 0.4(8) . . . . ?
N3 C75 C76 C77 -172.4(5) . . . . ?
C75 C76 C77 C78 0.8(9) . . . . ?
C76 C77 C78 C79 -1.4(10) . . . . ?
C76 C77 C78 C81 177.9(6) . . . . ?
C77 C78 C79 C80 0.7(10) . . . . ?
C81 C78 C79 C80 -178.6(6) . . . . ?
C78 C79 C80 C75 0.5(9) . . . . ?
C76 C75 C80 C79 -1.1(8) . . . . ?
N3 C75 C80 C79 171.5(5) . . . . ?
C87 C82 C83 C84 -0.2(9) . . . . ?
N4 C82 C83 C84 -174.3(5) . . . . ?
C82 C83 C84 C85 1.0(10) . . . . ?
C83 C84 C85 C86 -1.3(10) . . . . ?
C83 C84 C85 C88 176.7(6) . . . . ?
C84 C85 C86 C87 0.8(9) . . . . ?
C88 C85 C86 C87 -177.1(6) . . . . ?
C85 C86 C87 C82 0.0(9) . . . . ?
C83 C82 C87 C86 -0.3(8) . . . . ?
N4 C82 C87 C86 173.6(5) . . . . ?
C94 C89 C90 C91 0.6(9) . . . . ?
P3 C89 C90 C91 179.0(5) . . . . ?
C89 C90 C91 C92 -0.3(11) . . . . ?
C90 C91 C92 C93 -0.7(11) . . . . ?
C91 C92 C93 C94 1.4(11) . . . . ?
C90 C89 C94 C93 0.1(8) . . . . ?
P3 C89 C94 C93 -178.4(4) . . . . ?
C92 C93 C94 C89 -1.1(9) . . . . ?
C100 C95 C96 C97 1.6(13) . . . . ?
P3 C95 C96 C97 -176.1(9) . . . . ?
C95 C96 C97 C98 0.3(19) . . . . ?
C96 C97 C98 C99 -2(2) . . . . ?
C97 C98 C99 C100 1.5(19) . . . . ?
C96 C95 C100 C99 -1.9(12) . . . . ?
P3 C95 C100 C99 175.9(7) . . . . ?
C98 C99 C100 C95 0.4(15) . . . . ?
C106 C101 C102 C103 -0.2(9) . . . . ?
P3 C101 C102 C103 177.1(5) . . . . ?
C101 C102 C103 C104 0.9(11) . . . . ?
C102 C103 C104 C105 -0.7(12) . . . . ?
C103 C104 C105 C106 -0.3(11) . . . . ?
C104 C105 C106 C101 1.0(9) . . . . ?
C102 C101 C106 C105 -0.7(8) . . . . ?
P3 C101 C106 C105 -178.3(4) . . . . ?
C112 C107 C108 C109 -1.6(11) . . . . ?
P4 C107 C108 C109 -179.5(7) . . . . ?
C107 C108 C109 C110 1.4(14) . . . . ?
C108 C109 C110 C111 -0.3(15) . . . . ?
C109 C110 C111 C112 -0.5(14) . . . . ?
C110 C111 C112 C107 0.3(12) . . . . ?
C108 C107 C112 C111 0.8(10) . . . . ?
P4 C107 C112 C111 178.7(6) . . . . ?
C118 C113 C114 C115 -2.2(12) . . . . ?
P4 C113 C114 C115 177.8(7) . . . . ?
C113 C114 C115 C116 3.0(15) . . . . ?
C114 C115 C116 C117 -3.2(16) . . . . ?
C115 C116 C117 C118 2.5(13) . . . . ?
C116 C117 C118 C113 -1.9(11) . . . . ?
C114 C113 C118 C117 1.7(10) . . . . ?
P4 C113 C118 C117 -178.3(5) . . . . ?
C124 C119 C120 C121 0.5(8) . . . . ?
P4 C119 C120 C121 178.2(5) . . . . ?
C119 C120 C121 C122 -1.6(10) . . . . ?
C120 C121 C122 C123 2.1(11) . . . . ?
C121 C122 C123 C124 -1.4(10) . . . . ?
C122 C123 C124 C119 0.2(9) . . . . ?
C120 C119 C124 C123 0.2(9) . . . . ?
P4 C119 C124 C123 -177.7(5) . . . . ?
C2 C1 N1 C13 -7.9(9) . . . . ?
C11 C1 N1 C13 174.9(4) . . . . ?
C2 C1 N1 Cu1 -172.4(5) . . . . ?
C11 C1 N1 Cu1 10.4(5) . . . . ?
C18 C13 N1 C1 -54.9(7) . . . . ?
C14 C13 N1 C1 131.2(5) . . . . ?
C18 C13 N1 Cu1 107.5(5) . . . . ?
C14 C13 N1 Cu1 -66.4(6) . . . . ?
C1 C11 N2 C20 178.2(4) . . . . ?
C10 C11 N2 C20 -6.8(8) . . . . ?
C1 C11 N2 Cu1 3.2(5) . . . . ?
C10 C11 N2 Cu1 178.2(5) . . . . ?
C21 C20 N2 C11 -70.2(6) . . . . ?
C25 C20 N2 C11 113.7(5) . . . . ?
C21 C20 N2 Cu1 104.1(5) . . . . ?
C25 C20 N2 Cu1 -72.0(5) . . . . ?
C64 C63 N3 C75 9.1(9) . . . . ?
C73 C63 N3 C75 -175.6(4) . . . . ?
C64 C63 N3 Cu2 179.7(5) . . . . ?
C73 C63 N3 Cu2 -5.1(5) . . . . ?
C80 C75 N3 C63 57.9(7) . . . . ?
C76 C75 N3 C63 -129.4(5) . . . . ?
C80 C75 N3 Cu2 -111.9(5) . . . . ?
C76 C75 N3 Cu2 60.8(6) . . . . ?
C72 C73 N4 C82 9.8(9) . . . . ?
C63 C73 N4 C82 -174.1(4) . . . . ?
C72 C73 N4 Cu2 178.6(5) . . . . ?
C63 C73 N4 Cu2 -5.3(5) . . . . ?
C87 C82 N4 C73 57.1(7) . . . . ?
C83 C82 N4 C73 -128.9(6) . . . . ?
C87 C82 N4 Cu2 -110.4(5) . . . . ?
C83 C82 N4 Cu2 63.6(6) . . . . ?
F6 C126 S2 O5 -162.312(3) . . . . ?
F4 C126 S2 O5 20.717(3) . . . . ?
F5 C126 S2 O5 -53.221(3) . . . . ?
F6 C126 S2 O6 -24.605(2) . . . . ?
F4 C126 S2 O6 158.424(4) . . . . ?
F5 C126 S2 O6 84.486(3) . . . . ?
F6 C126 S2 O4 94.447(4) . . . . ?
F4 C126 S2 O4 -82.524(4) . . . . ?
F5 C126 S2 O4 -156.462(2) . . . . ?
C44 C39 P1 C27 -130.1(5) . . . . ?
C40 C39 P1 C27 46.5(5) . . . . ?
C44 C39 P1 C33 121.3(5) . . . . ?
C40 C39 P1 C33 -62.0(5) . . . . ?
C44 C39 P1 Cu1 -2.4(5) . . . . ?
C40 C39 P1 Cu1 174.3(4) . . . . ?
C28 C27 P1 C39 97.1(5) . . . . ?
C32 C27 P1 C39 -80.6(6) . . . . ?
C28 C27 P1 C33 -154.0(4) . . . . ?
C32 C27 P1 C33 28.2(6) . . . . ?
C28 C27 P1 Cu1 -33.7(5) . . . . ?
C32 C27 P1 Cu1 148.5(5) . . . . ?
C34 C33 P1 C39 153.6(5) . . . . ?
C38 C33 P1 C39 -34.0(5) . . . . ?
C34 C33 P1 C27 45.2(5) . . . . ?
C38 C33 P1 C27 -142.4(4) . . . . ?
C34 C33 P1 Cu1 -77.3(5) . . . . ?
C38 C33 P1 Cu1 95.0(4) . . . . ?
C52 C51 P2 C57 -131.8(5) . . . . ?
C56 C51 P2 C57 56.1(5) . . . . ?
C52 C51 P2 C45 -23.9(6) . . . . ?
C56 C51 P2 C45 164.1(4) . . . . ?
C52 C51 P2 Cu1 107.2(5) . . . . ?
C56 C51 P2 Cu1 -64.8(4) . . . . ?
C58 C57 P2 C51 27.1(6) . . . . ?
C62 C57 P2 C51 -151.9(4) . . . . ?
C58 C57 P2 C45 -80.7(6) . . . . ?
C62 C57 P2 C45 100.3(4) . . . . ?
C58 C57 P2 Cu1 147.6(5) . . . . ?
C62 C57 P2 Cu1 -31.4(4) . . . . ?
C50 C45 P2 C51 -57.7(6) . . . . ?
C46 C45 P2 C51 121.8(5) . . . . ?
C50 C45 P2 C57 50.4(6) . . . . ?
C46 C45 P2 C57 -130.1(4) . . . . ?
C50 C45 P2 Cu1 176.9(5) . . . . ?
C46 C45 P2 Cu1 -3.6(5) . . . . ?
C90 C89 P3 C95 -12.6(5) . . . . ?
C94 C89 P3 C95 165.7(4) . . . . ?
C90 C89 P3 C101 96.1(5) . . . . ?
C94 C89 P3 C101 -85.5(4) . . . . ?
C90 C89 P3 Cu2 -141.2(4) . . . . ?
C94 C89 P3 Cu2 37.2(5) . . . . ?
C100 C95 P3 C89 -85.9(5) . . . . ?
C96 C95 P3 C89 91.8(6) . . . . ?
C100 C95 P3 C101 166.7(5) . . . . ?
C96 C95 P3 C101 -15.6(7) . . . . ?
C100 C95 P3 Cu2 44.5(6) . . . . ?
C96 C95 P3 Cu2 -137.8(6) . . . . ?
C102 C101 P3 C89 4.0(5) . . . . ?
C106 C101 P3 C89 -178.6(4) . . . . ?
C102 C101 P3 C95 112.1(5) . . . . ?
C106 C101 P3 C95 -70.6(5) . . . . ?
C102 C101 P3 Cu2 -123.2(5) . . . . ?
C106 C101 P3 Cu2 54.2(4) . . . . ?
C112 C107 P4 C113 -98.0(5) . . . . ?
C108 C107 P4 C113 79.9(6) . . . . ?
C112 C107 P4 C119 152.3(5) . . . . ?
C108 C107 P4 C119 -29.8(6) . . . . ?
C112 C107 P4 Cu2 32.0(5) . . . . ?
C108 C107 P4 Cu2 -150.2(5) . . . . ?
C114 C113 P4 C107 -2.7(6) . . . . ?
C118 C113 P4 C107 177.3(5) . . . . ?
C114 C113 P4 C119 106.0(6) . . . . ?
C118 C113 P4 C119 -74.0(5) . . . . ?
C114 C113 P4 Cu2 -133.1(6) . . . . ?
C118 C113 P4 Cu2 47.0(5) . . . . ?
C120 C119 P4 C107 103.0(5) . . . . ?
C124 C119 P4 C107 -79.2(5) . . . . ?
C120 C119 P4 C113 -6.1(5) . . . . ?
C124 C119 P4 C113 171.7(4) . . . . ?
C120 C119 P4 Cu2 -131.6(5) . . . . ?
C124 C119 P4 Cu2 46.2(4) . . . . ?
